data_7132990
loop_
_publ_author_name
'Shields, C. E.'
'Fellowes, T.'
'Slater, A. G.'
'Cooper, A. I.'
'Andrews, K. G.'
'Szczypi&#x144;ski, F T'

_publ_section_title
;
 Exploration of the polymorphic solid-state landscape of an amide-linked
 organic cage using computation and automation.
;
_journal_issue 47
_journal_name_full 'Chemical communications (Cambridge, England)'
_journal_page_first 6023
_journal_page_last 6026
_journal_paper_doi 10.1039/d4cc01407c
_journal_volume 60
_journal_year 2024
_chemical_formula_moiety 'C126 H113 N6 O10, 18[C4H8O2]'
_chemical_formula_sum 'C198 H251 N6 O46'
_chemical_formula_weight 3451.03
_space_group_crystal_system monoclinic
_space_group_IT_number 14
_space_group_name_Hall '-P 2yn'
_space_group_name_H-M_alt 'P 1 21/n 1'
_atom_sites_solution_hydrogens geom
_atom_sites_solution_primary dual
_audit_creation_date 2024-03-26
_audit_creation_method
;
Olex2 1.5
(compiled 2024.02.16 svn.r378c4104 for OlexSys, GUI svn.r6928)
;
_audit_update_record
;
2024-03-27 deposited with the CCDC.	2024-05-02 downloaded from the CCDC.
;
_cell_angle_alpha 90
_cell_angle_beta 90.916(4)
_cell_angle_gamma 90
_cell_formula_units_Z 4
_cell_length_a 22.4005(12)
_cell_length_b 26.9673(7)
_cell_length_c 32.2242(12)
_cell_measurement_reflns_used 16148
_cell_measurement_temperature 100.02(11)
_cell_measurement_theta_max 22.5210
_cell_measurement_theta_min 2.0940
_cell_volume 19463.5(14)
_computing_cell_refinement 'CrysAlisPro 1.171.41.93a (Rigaku OD, 2020)'
_computing_data_collection 'CrysAlisPro 1.171.41.93a (Rigaku OD, 2020)'
_computing_data_reduction 'CrysAlisPro 1.171.41.93a (Rigaku OD, 2020)'
_computing_molecular_graphics 'Olex2 1.5 (Dolomanov et al., 2009)'
_computing_publication_material 'Olex2 1.5 (Dolomanov et al., 2009)'
_computing_structure_refinement 'SHELXL 2019/2 (Sheldrick, 2015)'
_computing_structure_solution 'SHELXT 2018/2 (Sheldrick, 2018)'
_diffrn_ambient_temperature 100.15
_diffrn_detector_area_resol_mean 10.0000
_diffrn_measured_fraction_theta_full 0.999
_diffrn_measured_fraction_theta_max 0.999
_diffrn_measurement_details
;
List of Runs (angles in degrees, time in seconds):

  # Type    Start    End  Width  t~exp~   \w     \q     \k     \f   Frames
#--------------------------------------------------------------------------
  1  \w    -98.00  80.00   0.50   80.00    --   -8.90  -5.00 -95.00  356
  2  \w    -98.00  26.00   0.50   80.00    --   -8.90 -57.00 120.00  248
  3  \w    -46.00  32.00   0.50   80.00    --   -8.90  68.00  60.00  156
;
_diffrn_measurement_device 'four-circle diffractometer'
_diffrn_measurement_device_type 'XtaLAB AFC12 (RCD3): Kappa single'
_diffrn_measurement_method '\w scans'
_diffrn_radiation_type MoK\a
_diffrn_radiation_wavelength 0.71073
_diffrn_reflns_av_R_equivalents 0.0658
_diffrn_reflns_av_unetI/netI 0.0447
_diffrn_reflns_Laue_measured_fraction_full 0.999
_diffrn_reflns_Laue_measured_fraction_max 0.999
_diffrn_reflns_limit_h_max 23
_diffrn_reflns_limit_h_min -23
_diffrn_reflns_limit_k_max 28
_diffrn_reflns_limit_k_min -28
_diffrn_reflns_limit_l_max 33
_diffrn_reflns_limit_l_min -33
_diffrn_reflns_number 145511
_diffrn_reflns_point_group_measured_fraction_full 0.999
_diffrn_reflns_point_group_measured_fraction_max 0.999
_diffrn_reflns_theta_full 21.967
_diffrn_reflns_theta_max 21.967
_diffrn_reflns_theta_min 1.720
_exptl_absorpt_coefficient_mu 0.083
_exptl_absorpt_correction_T_max 1.00000
_exptl_absorpt_correction_T_min 0.85972
_exptl_absorpt_correction_type multi-scan
_exptl_absorpt_process_details
;
CrysAlisPro 1.171.41.93a (Rigaku Oxford Diffraction, 2020)
Empirical absorption correction using spherical harmonics,
implemented in SCALE3 ABSPACK scaling algorithm.
;
_exptl_crystal_colour 'clear colourless'
_exptl_crystal_colour_lustre clear
_exptl_crystal_colour_primary colourless
_exptl_crystal_density_diffrn 1.178
_exptl_crystal_description needle
_exptl_crystal_F_000 7396
_exptl_crystal_size_max 0.1
_exptl_crystal_size_mid 0.025
_exptl_crystal_size_min 0.007
_refine_diff_density_max 0.789
_refine_diff_density_min -0.460
_refine_diff_density_rms 0.079
_refine_ls_extinction_method none
_refine_ls_goodness_of_fit_ref 1.474
_refine_ls_hydrogen_treatment constr
_refine_ls_matrix_type full
_refine_ls_number_parameters 1281
_refine_ls_number_reflns 23765
_refine_ls_number_restraints 257
_refine_ls_restrained_S_all 1.501
_refine_ls_R_factor_all 0.1475
_refine_ls_R_factor_gt 0.1175
_refine_ls_shift/su_max 0.001
_refine_ls_shift/su_mean 0.000
_refine_ls_structure_factor_coef Fsqd
_refine_ls_weighting_details 'w=1/[\s^2^(Fo^2^)+(0.2000P)^2^] where P=(Fo^2^+2Fc^2^)/3'
_refine_ls_weighting_scheme calc
_refine_ls_wR_factor_gt 0.3649
_refine_ls_wR_factor_ref 0.3900
_reflns_Friedel_coverage 0.000
_reflns_number_gt 15077
_reflns_number_total 23765
_reflns_threshold_expression 'I > 2\s(I)'
_cod_data_source_file d4cc01407c3.cif
_cod_data_source_block exp_390
_cod_depositor_comments 'Adding full bibliography for 7132990--7132997.cif.'
_cod_database_code 7132990
_shelx_shelxl_version_number 2019/2
_shelx_space_group_comment
;
The symmetry employed for this shelxl refinement is uniquely defined
by the following loop, which should always be used as a source of
symmetry information in preference to the above space-group names.
They are only intended as comments.
;
_shelx_estimated_absorpt_t_max 0.999
_shelx_estimated_absorpt_t_min 0.992
_olex2_refinement_description
;
1. Fixed Uiso
 At 1.2 times of:
  All C(H) groups, All C(H,H) groups, All N(H) groups
 At 1.5 times of:
  All C(H,H,H) groups, All O(H) groups
2. Restrained distances
 C5-C6
 2.52 with sigma of 0.04
 C25-C22 \\sim C25-C26 \\sim C25-C27 \\sim C25-C28
 with sigma of 0.02
 C22-C26 \\sim C22-C27 \\sim C22-C28 \\sim C26-C27 \\sim C26-C28 \\sim C27-C28
 with sigma of 0.04
 C80-C84 \\sim C80-C83 \\sim C80-C82 \\sim C84-C83 \\sim C84-C82 \\sim C83-C82
 with sigma of 0.04
 C7-C4 \\sim C7-C8 \\sim C7-C5
 with sigma of 0.01
 C81-C80 \\sim C81-C84 \\sim C81-C83 \\sim C81-C82
 with sigma of 0.02
 C4-C8 \\sim C4-C6 \\sim C4-C5 \\sim C8-C6 \\sim C8-C5
 with sigma of 0.001
 C52-C56 \\sim C52-C54 \\sim C52-C55 \\sim C56-C54 \\sim C56-C55 \\sim C54-C55
 with sigma of 0.04
 C53-C52 \\sim C53-C56 \\sim C53-C54 \\sim C53-C55
 with sigma of 0.02
3. Uiso/Uaniso restraints and constraints
Uanis(O1) \\sim Ueq: with sigma of 0.05 and sigma for terminal atoms of 0.1
Uanis(C43) \\sim Ueq, Uanis(C41) \\sim Ueq, Uanis(C44) \\sim Ueq, Uanis(C42)
\\sim Ueq: with sigma of 0.05 and sigma for terminal atoms of 0.1
Uanis(C28) \\sim Ueq, Uanis(C27) \\sim Ueq, Uanis(C26) \\sim Ueq, Uanis(C25)
\\sim Ueq: with sigma of 0.02 and sigma for terminal atoms of 0.05
Uanis(C5) \\sim Ueq, Uanis(C6) \\sim Ueq, Uanis(C8) \\sim Ueq, Uanis(C7) \\sim
Ueq: with sigma of 0.01 and sigma for terminal atoms of 0.02
Uanis(C13) \\sim Ueq, Uanis(C15) \\sim Ueq, Uanis(C14) \\sim Ueq, Uanis(C16)
\\sim Ueq: with sigma of 0.1 and sigma for terminal atoms of 0.2
Uanis(C70) \\sim Ueq, Uanis(C72) \\sim Ueq, Uanis(C69) \\sim Ueq, Uanis(C71)
\\sim Ueq: with sigma of 0.1 and sigma for terminal atoms of 0.2
Uanis(O4) \\sim Ueq: with sigma of 0.1 and sigma for terminal atoms of 0.2
Uanis(O6) \\sim Ueq: with sigma of 0.1 and sigma for terminal atoms of 0.2
Uanis(O7) \\sim Ueq, Uanis(O8) \\sim Ueq: with sigma of 0.1 and sigma for
terminal atoms of 0.2
Uanis(C55) \\sim Ueq, Uanis(C56) \\sim Ueq, Uanis(C53) \\sim Ueq, Uanis(C54)
\\sim Ueq: with sigma of 0.1 and sigma for terminal atoms of 0.2
Uanis(C82) \\sim Ueq: with sigma of 0.05 and sigma for terminal atoms of 0.1
4.a Ternary CH refined with riding coordinates:
 C91(H91), C112(H112)
4.b Secondary CH2 refined with riding coordinates:
 C43(H43A,H43B)
4.c Me refined with riding coordinates:
 C34(H34A,H34B,H34C), C35(H35A,H35B,H35C), C36(H36A,H36B,H36C), C54(H54A,H54B,
 H54C), C55(H55A,H55B,H55C), C56(H56A,H56B,H56C), C62(H62A,H62B,H62C), C63(H63A,
 H63B,H63C), C64(H64A,H64B,H64C), C82(H82A,H82B,H82C), C83(H83A,H83B,H83C),
 C84(H84A,H84B,H84C), C26(H26A,H26B,H26C), C8(H8A,H8B,H8C), C6(H6A,H6B,H6C),
 C27(H27A,H27B,H27C), C5(H5A,H5B,H5C), C28(H28A,H28B,H28C)
4.d Aromatic/amide H refined with riding coordinates:
 N2(H2), N3(H3), N4(H4), N5(H5), N6(H6), C3(H3A), C9(H9), C10(H10A), C13(H13),
 C14(H14), C15(H15), C16(H16), C19(H19), C20(H20), C23(H23), C31(H31), C37(H37),
  C38(H38), C41(H41), C42(H42), C44(H44), C47(H47), C48(H48), C51(H51),
 C59(H59), C65(H65), C66(H66), C69(H69), C70(H70), C71(H71), C72(H72), C75(H75),
  C76(H76), C79(H79), C86(H86), C87(H87), C88(H88), C96(H96), C97(H97),
 C99(H99), C102(H102), C103(H103), C105(H105), C107(H107), C108(H108),
 C109(H109), C117(H117), C118(H118), C119(H119), C123(H123), C124(H124),
 C125(H125), N1(H1)
4.e Idealised tetrahedral OH refined as rotating group:
 O8(H8), O10(H10)
;
_smtbx_masks_void_probe_radius 1.2
_smtbx_masks_void_truncation_radius 1.2
_olex2_submission_special_instructions 'No special instructions were received'
_oxdiff_exptl_absorpt_empirical_details
;
Empirical correction (ABSPACK) includes:
- Absorption correction using spherical harmonics
- Frame scaling
;

loop_
_space_group_symop_operation_xyz
'x, y, z'
'-x+1/2, y+1/2, -z+1/2'
'-x, -y, -z'
'x-1/2, -y-1/2, z-1/2'

loop_
_atom_site_label
_atom_site_type_symbol
_atom_site_fract_x
_atom_site_fract_y
_atom_site_fract_z
_atom_site_U_iso_or_equiv
_atom_site_adp_type
_atom_site_occupancy
_atom_site_site_symmetry_order
_atom_site_calc_flag
_atom_site_refinement_flags_posn
_atom_site_refinement_flags_adp
_atom_site_refinement_flags_occupancy
_atom_site_disorder_assembly
_atom_site_disorder_group
O2 O 0.19897(19) 0.71869(12) 0.81443(13) 0.0788(12) Uani 1 1 d . . . . .
O3 O 0.64394(17) 0.66950(11) 0.80248(11) 0.0684(10) Uani 1 1 d . . . . .
O4 O 0.1452(3) 0.73590(13) 0.50427(14) 0.132(2) Uani 1 1 d . U . . .
O5 O 0.38000(15) 1.08584(11) 0.58862(10) 0.0569(9) Uani 1 1 d . . . . .
O6 O -0.09667(17) 0.99139(13) 0.60997(13) 0.0758(11) Uani 1 1 d . U . . .
O7 O 0.2295(3) 0.8416(2) 0.58082(15) 0.143(2) Uani 1 1 d . U . . .
O8 O 0.1872(3) 0.8865(2) 0.62469(17) 0.132(2) Uani 1 1 d . U . . .
H8 H 0.205157 0.867717 0.641559 0.197 Uiso 1 1 calc R U . . .
O9 O 0.3606(3) 0.62271(17) 0.69812(18) 0.126(2) Uani 1 1 d . . . . .
O10 O 0.3287(4) 0.6730(2) 0.73975(18) 0.156(3) Uani 1 1 d . . . . .
H10 H 0.330429 0.690241 0.718084 0.234 Uiso 1 1 calc R U . . .
N2 N 0.5602(2) 0.67573(14) 0.76153(13) 0.0635(12) Uani 1 1 d . . . . .
H2 H 0.544741 0.691631 0.740080 0.076 Uiso 1 1 calc R U . . .
N3 N 0.1904(2) 0.65480(13) 0.85956(13) 0.0591(11) Uani 1 1 d . . . . .
H3 H 0.165808 0.641391 0.877420 0.071 Uiso 1 1 calc R U . . .
N4 N 0.1609(2) 0.77415(13) 0.44284(13) 0.0625(12) Uani 1 1 d . . . . .
H4 H 0.167657 0.769108 0.416346 0.075 Uiso 1 1 calc R U . . .
N5 N -0.0127(2) 0.94912(13) 0.62856(12) 0.0535(11) Uani 1 1 d . . . . .
H5 H 0.001639 0.928455 0.647344 0.064 Uiso 1 1 calc R U . . .
N6 N 0.36279(18) 1.00366(13) 0.59388(12) 0.0570(11) Uani 1 1 d . . . . .
H6 H 0.375545 0.976332 0.606027 0.068 Uiso 1 1 calc R U . . .
C1 C 0.3933(2) 1.04588(16) 0.60346(15) 0.0498(12) Uani 1 1 d . . . . .
C2 C 0.4437(3) 1.04090(17) 0.63549(16) 0.0631(15) Uani 1 1 d . . . . .
C3 C 0.4640(3) 1.08282(18) 0.6549(2) 0.083(2) Uani 1 1 d . . . . .
H3A H 0.446744 1.113848 0.647557 0.100 Uiso 1 1 calc R U . . .
C4 C 0.5096(3) 1.08146(19) 0.6852(2) 0.121(3) Uani 1 1 d D . . . .
C9 C 0.5355(4) 1.0370(2) 0.6916(2) 0.113(3) Uani 1 1 d . . . . .
H9 H 0.569302 1.035868 0.709683 0.135 Uiso 1 1 calc R U . . .
C10 C 0.4710(2) 0.99519(15) 0.64498(15) 0.0522(13) Uani 1 1 d . . . . .
H10A H 0.457792 0.965727 0.631518 0.063 Uiso 1 1 calc R U . . .
C11 C 0.5169(2) 0.99340(17) 0.67396(17) 0.0639(15) Uani 1 1 d . . . . .
C12 C 0.5480(3) 0.94589(17) 0.68431(16) 0.0639(15) Uani 1 1 d . . . . .
C13 C 0.5162(3) 0.90030(17) 0.68595(16) 0.0645(15) Uani 1 1 d . U . . .
H13 H 0.474293 0.899999 0.681122 0.077 Uiso 1 1 calc R U . . .
C14 C 0.6096(3) 0.94521(19) 0.69145(17) 0.0746(17) Uani 1 1 d . U . . .
H14 H 0.631619 0.975291 0.690311 0.090 Uiso 1 1 calc R U . . .
C15 C 0.5462(3) 0.85595(17) 0.69459(15) 0.0608(14) Uani 1 1 d . U . . .
H15 H 0.524418 0.825714 0.695092 0.073 Uiso 1 1 calc R U . . .
C16 C 0.6395(3) 0.9006(2) 0.70030(18) 0.0725(16) Uani 1 1 d . U . . .
H16 H 0.681503 0.900867 0.704808 0.087 Uiso 1 1 calc R U . . .
C17 C 0.6084(2) 0.85549(17) 0.70259(15) 0.0563(13) Uani 1 1 d . . . . .
C18 C 0.6411(3) 0.80850(18) 0.71268(15) 0.0618(15) Uani 1 1 d . . . . .
C19 C 0.6125(3) 0.77008(17) 0.73371(15) 0.0609(14) Uani 1 1 d . . . . .
H19 H 0.570872 0.771994 0.738527 0.073 Uiso 1 1 calc R U . . .
C20 C 0.7014(3) 0.8037(2) 0.70358(18) 0.0742(16) Uani 1 1 d . . . . .
H20 H 0.719391 0.828951 0.687497 0.089 Uiso 1 1 calc R U . . .
C21 C 0.6449(3) 0.72893(18) 0.74766(16) 0.0646(15) Uani 1 1 d . . . . .
C22 C 0.7372(3) 0.7638(2) 0.71667(18) 0.0836(19) Uani 1 1 d D . . . .
C23 C 0.7058(3) 0.7263(2) 0.73923(18) 0.0738(17) Uani 1 1 d . . . . .
H23 H 0.727572 0.698229 0.748906 0.089 Uiso 1 1 calc R U . . .
C24 C 0.6171(3) 0.68854(18) 0.77273(16) 0.0645(15) Uani 1 1 d . . . . .
C25 C 0.8013(3) 0.7611(3) 0.7091(3) 0.104(2) Uani 1 1 d D U . . .
C29 C 0.1527(3) 0.73335(18) 0.46694(19) 0.0767(18) Uani 1 1 d . . . . .
C30 C 0.1541(3) 0.68473(16) 0.44501(15) 0.0690(16) Uani 1 1 d . . . . .
C31 C 0.1401(3) 0.67749(18) 0.40303(16) 0.0676(15) Uani 1 1 d . . . . .
H31 H 0.129803 0.705364 0.386380 0.081 Uiso 1 1 calc R U . . .
C32 C 0.1409(2) 0.62962(17) 0.38446(15) 0.0591(14) Uani 1 1 d . . . . .
C33 C 0.1301(3) 0.62379(19) 0.33781(18) 0.0781(18) Uani 1 1 d . . . . .
C34 C 0.1858(3) 0.6420(2) 0.31597(19) 0.090(2) Uani 1 1 d . . . . .
H34A H 0.220375 0.622444 0.325277 0.135 Uiso 1 1 calc R U . . .
H34B H 0.180356 0.638332 0.285898 0.135 Uiso 1 1 calc R U . . .
H34C H 0.192574 0.677044 0.322704 0.135 Uiso 1 1 calc R U . . .
C35 C 0.0766(3) 0.6539(2) 0.32355(17) 0.0772(17) Uani 1 1 d . . . . .
H35A H 0.040879 0.642107 0.337637 0.116 Uiso 1 1 calc R U . . .
H35B H 0.083283 0.688945 0.330282 0.116 Uiso 1 1 calc R U . . .
H35C H 0.071065 0.650233 0.293476 0.116 Uiso 1 1 calc R U . . .
C36 C 0.1192(4) 0.5691(2) 0.32463(19) 0.098(2) Uani 1 1 d . . . . .
H36A H 0.153315 0.548773 0.333541 0.147 Uiso 1 1 calc R U . . .
H36B H 0.082870 0.556785 0.337658 0.147 Uiso 1 1 calc R U . . .
H36C H 0.114559 0.567311 0.294380 0.147 Uiso 1 1 calc R U . . .
C37 C 0.1644(3) 0.64344(18) 0.47038(18) 0.0801(19) Uani 1 1 d . . . . .
H37 H 0.170493 0.647445 0.499426 0.096 Uiso 1 1 calc R U . . .
C38 C 0.1525(3) 0.58928(17) 0.41015(17) 0.0645(15) Uani 1 1 d . . . . .
H38 H 0.151304 0.556922 0.398514 0.077 Uiso 1 1 calc R U . . .
C39 C 0.1656(3) 0.59434(17) 0.45185(19) 0.0774(18) Uani 1 1 d . . . . .
C40 C 0.1800(3) 0.55106(17) 0.47927(18) 0.0804(19) Uani 1 1 d . . . . .
C41 C 0.2244(5) 0.5526(2) 0.5088(3) 0.156(4) Uani 1 1 d . U . . .
H41 H 0.246687 0.582398 0.511979 0.187 Uiso 1 1 calc R U . . .
C42 C 0.1554(5) 0.5065(2) 0.4734(2) 0.152(4) Uani 1 1 d . U . . .
H42 H 0.129733 0.501899 0.450023 0.182 Uiso 1 1 calc R U . . .
C43 C 0.2382(5) 0.5135(3) 0.5338(3) 0.143(4) Uani 1 1 d . U . . .
H43A H 0.235861 0.525677 0.562718 0.172 Uiso 1 1 calc R U . . .
H43B H 0.280733 0.505587 0.529031 0.172 Uiso 1 1 calc R U . . .
C44 C 0.1653(5) 0.4670(2) 0.4996(2) 0.129(3) Uani 1 1 d . U . . .
H44 H 0.142922 0.437456 0.495369 0.155 Uiso 1 1 calc R U . . .
C45 C 0.2078(3) 0.46883(17) 0.5325(2) 0.087(2) Uani 1 1 d . . . . .
C46 C 0.2215(3) 0.42833(19) 0.5598(2) 0.0831(19) Uani 1 1 d . . . . .
C47 C 0.2431(3) 0.43568(19) 0.59945(19) 0.086(2) Uani 1 1 d . . . . .
H47 H 0.249040 0.468616 0.609139 0.103 Uiso 1 1 calc R U . . .
C48 C 0.2148(3) 0.37760(18) 0.5464(2) 0.0808(18) Uani 1 1 d . . . . .
H48 H 0.199360 0.371461 0.519208 0.097 Uiso 1 1 calc R U . . .
C49 C 0.2567(3) 0.3956(2) 0.62631(19) 0.0839(19) Uani 1 1 d . . . . .
C50 C 0.2805(3) 0.4031(2) 0.6686(2) 0.094(2) Uani 1 1 d . . . . .
C51 C 0.2503(3) 0.34814(18) 0.6108(2) 0.085(2) Uani 1 1 d . . . . .
H51 H 0.260519 0.321112 0.628432 0.103 Uiso 1 1 calc R U . . .
C52 C 0.2297(3) 0.33773(17) 0.57093(18) 0.0745(17) Uani 1 1 d D . . . .
C53 C 0.2232(3) 0.28421(18) 0.55471(19) 0.089(2) Uani 1 1 d D U . . .
C54 C 0.2214(5) 0.2463(2) 0.5882(3) 0.174(5) Uani 1 1 d D U . . .
H54A H 0.257719 0.248625 0.605403 0.261 Uiso 1 1 calc R U . . .
H54B H 0.186397 0.252056 0.605414 0.261 Uiso 1 1 calc R U . . .
H54C H 0.218774 0.213148 0.575778 0.261 Uiso 1 1 calc R U . . .
C55 C 0.2773(6) 0.2744(3) 0.5266(4) 0.236(8) Uani 1 1 d D U . . .
H55A H 0.278380 0.299449 0.504628 0.354 Uiso 1 1 calc R U . . .
H55B H 0.314242 0.276123 0.543289 0.354 Uiso 1 1 calc R U . . .
H55C H 0.273606 0.241358 0.514165 0.354 Uiso 1 1 calc R U . . .
C56 C 0.1670(5) 0.2791(3) 0.5294(3) 0.200(6) Uani 1 1 d D U . . .
H56A H 0.166771 0.303617 0.507010 0.300 Uiso 1 1 calc R U . . .
H56B H 0.164880 0.245652 0.517548 0.300 Uiso 1 1 calc R U . . .
H56C H 0.132503 0.284560 0.547184 0.300 Uiso 1 1 calc R U . . .
C57 C -0.0683(3) 0.96825(17) 0.63599(18) 0.0628(15) Uani 1 1 d . . . . .
C58 C -0.0907(3) 0.96158(17) 0.67910(17) 0.0612(15) Uani 1 1 d . . . . .
C59 C -0.1382(2) 0.99050(18) 0.6918(2) 0.0653(15) Uani 1 1 d . . . . .
H59 H -0.157575 1.011695 0.672237 0.078 Uiso 1 1 calc R U . . .
C60 C -0.1579(3) 0.98921(18) 0.7320(2) 0.0720(16) Uani 1 1 d . . . . .
C61 C -0.2081(3) 1.0255(2) 0.7477(2) 0.0861(19) Uani 1 1 d . . . . .
C62 C -0.1763(3) 1.0632(2) 0.7758(3) 0.113(3) Uani 1 1 d . . . . .
H62A H -0.146447 1.081199 0.759749 0.170 Uiso 1 1 calc R U . . .
H62B H -0.205514 1.086630 0.786665 0.170 Uiso 1 1 calc R U . . .
H62C H -0.156465 1.045792 0.798879 0.170 Uiso 1 1 calc R U . . .
C63 C -0.2354(4) 1.0551(3) 0.7108(3) 0.137(3) Uani 1 1 d . . . . .
H63A H -0.204014 1.074375 0.697402 0.205 Uiso 1 1 calc R U . . .
H63B H -0.253261 1.032023 0.690647 0.205 Uiso 1 1 calc R U . . .
H63C H -0.266222 1.077615 0.720990 0.205 Uiso 1 1 calc R U . . .
C64 C -0.2547(3) 0.9957(3) 0.7688(3) 0.107(2) Uani 1 1 d . . . . .
H64A H -0.273008 0.972508 0.748947 0.161 Uiso 1 1 calc R U . . .
H64B H -0.236407 0.977048 0.791836 0.161 Uiso 1 1 calc R U . . .
H64C H -0.285456 1.017885 0.779622 0.161 Uiso 1 1 calc R U . . .
C65 C -0.0629(2) 0.92886(16) 0.70808(16) 0.0535(13) Uani 1 1 d . . . . .
H65 H -0.030183 0.908946 0.699899 0.064 Uiso 1 1 calc R U . . .
C66 C -0.1316(2) 0.95574(18) 0.7587(2) 0.0690(16) Uani 1 1 d . . . . .
H66 H -0.147202 0.952774 0.785826 0.083 Uiso 1 1 calc R U . . .
C67 C -0.0837(2) 0.92604(18) 0.74820(19) 0.0662(15) Uani 1 1 d . . . . .
C68 C -0.0527(3) 0.89152(17) 0.77843(16) 0.0598(14) Uani 1 1 d . . . . .
C69 C 0.0097(3) 0.88858(18) 0.77916(17) 0.0666(15) Uani 1 1 d . U . . .
H69 H 0.032211 0.910444 0.762404 0.080 Uiso 1 1 calc R U . . .
C70 C -0.0838(3) 0.86171(19) 0.80447(18) 0.0701(15) Uani 1 1 d . U . . .
H70 H -0.125921 0.864845 0.805827 0.084 Uiso 1 1 calc R U . . .
C71 C 0.0387(2) 0.85439(18) 0.80387(16) 0.0617(14) Uani 1 1 d . U . . .
H71 H 0.081064 0.853020 0.803445 0.074 Uiso 1 1 calc R U . . .
C72 C -0.0542(3) 0.82634(19) 0.82939(19) 0.0738(16) Uani 1 1 d . U . . .
H72 H -0.076632 0.804955 0.846616 0.089 Uiso 1 1 calc R U . . .
C73 C 0.0090(2) 0.82234(17) 0.82897(16) 0.0586(14) Uani 1 1 d . . . . .
C74 C 0.0393(2) 0.78395(16) 0.85383(16) 0.0537(13) Uani 1 1 d . . . . .
C75 C 0.0897(2) 0.75981(17) 0.83857(17) 0.0606(14) Uani 1 1 d . . . . .
H75 H 0.104950 0.769045 0.812340 0.073 Uiso 1 1 calc R U . . .
C76 C 0.0193(3) 0.76972(18) 0.89338(18) 0.0679(15) Uani 1 1 d . . . . .
H76 H -0.013887 0.786846 0.904429 0.082 Uiso 1 1 calc R U . . .
C77 C 0.1183(2) 0.72178(15) 0.86178(16) 0.0542(13) Uani 1 1 d . . . . .
C78 C 0.1723(3) 0.69883(17) 0.84266(17) 0.0567(14) Uani 1 1 d . . . . .
C79 C 0.0959(3) 0.70916(17) 0.89917(18) 0.0641(15) Uani 1 1 d . . . . .
H79 H 0.115157 0.683353 0.914314 0.077 Uiso 1 1 calc R U . . .
C80 C 0.0452(3) 0.73226(18) 0.91718(16) 0.0645(15) Uani 1 1 d D . . . .
C81 C 0.0228(3) 0.7169(2) 0.95846(19) 0.091(2) Uani 1 1 d D . . . .
C82 C 0.0715(5) 0.7178(4) 0.9908(3) 0.175(5) Uani 1 1 d D U . . .
H82A H 0.055345 0.707495 1.017547 0.263 Uiso 1 1 calc R U . . .
H82B H 0.103400 0.695031 0.982839 0.263 Uiso 1 1 calc R U . . .
H82C H 0.087530 0.751502 0.993215 0.263 Uiso 1 1 calc R U . . .
C83 C 0.0007(5) 0.6624(3) 0.9575(3) 0.151(4) Uani 1 1 d D . . . .
H83A H -0.031521 0.659073 0.936749 0.226 Uiso 1 1 calc R U . . .
H83B H 0.033816 0.640496 0.950215 0.226 Uiso 1 1 calc R U . . .
H83C H -0.014184 0.653288 0.984876 0.226 Uiso 1 1 calc R U . . .
C84 C -0.0278(5) 0.7483(3) 0.9743(3) 0.164(5) Uani 1 1 d D . . . .
H84A H -0.060575 0.748431 0.953742 0.247 Uiso 1 1 calc R U . . .
H84B H -0.042031 0.734438 1.000457 0.247 Uiso 1 1 calc R U . . .
H84C H -0.013742 0.782244 0.978882 0.247 Uiso 1 1 calc R U . . .
C85 C 0.0247(2) 0.95880(15) 0.59380(16) 0.0532(14) Uani 1 1 d . . . . .
C86 C 0.0153(3) 0.99562(15) 0.56447(16) 0.0537(14) Uani 1 1 d . . . . .
H86 H -0.019351 1.015741 0.566116 0.064 Uiso 1 1 calc R U . . .
C87 C 0.0764(2) 0.93006(16) 0.59164(15) 0.0497(13) Uani 1 1 d . . . . .
H87 H 0.083772 0.904872 0.611681 0.060 Uiso 1 1 calc R U . . .
C88 C 0.0546(3) 1.00381(15) 0.53330(15) 0.0512(13) Uani 1 1 d . . . . .
H88 H 0.047243 1.029572 0.513764 0.061 Uiso 1 1 calc R U . . .
C89 C 0.1172(2) 0.93818(15) 0.56025(15) 0.0506(13) Uani 1 1 d . . . . .
C90 C 0.1052(2) 0.97444(15) 0.53012(14) 0.0490(13) Uani 1 1 d . . . . .
C91 C 0.1518(2) 0.97652(15) 0.49537(15) 0.0570(15) Uani 1 1 d . . . . .
H91 H 0.142085 1.001773 0.473574 0.068 Uiso 1 1 calc R U . . .
C92 C 0.1772(2) 0.90983(14) 0.55272(13) 0.0484(13) Uani 1 1 d . . . . .
C93 C 0.1959(2) 0.87110(17) 0.58732(15) 0.0501(13) Uani 1 1 d . . . . .
C94 C 0.2243(2) 0.95170(15) 0.54923(14) 0.0515(13) Uani 1 1 d . . . . .
C95 C 0.2108(2) 0.98664(15) 0.51799(14) 0.0521(13) Uani 1 1 d . . . . .
C96 C 0.2752(2) 0.95739(15) 0.57402(14) 0.0487(12) Uani 1 1 d . . . . .
H96 H 0.284296 0.934088 0.595316 0.058 Uiso 1 1 calc R U . . .
C97 C 0.2488(2) 1.02588(15) 0.51009(14) 0.0556(14) Uani 1 1 d . . . . .
H97 H 0.239622 1.048900 0.488592 0.067 Uiso 1 1 calc R U . . .
C98 C 0.3138(2) 0.99868(15) 0.56708(14) 0.0516(13) Uani 1 1 d . . . . .
C99 C 0.3009(2) 1.03113(15) 0.53431(15) 0.0545(13) Uani 1 1 d . . . . .
H99 H 0.327939 1.057201 0.528359 0.065 Uiso 1 1 calc R U . . .
C100 C 0.1684(2) 0.88805(16) 0.50864(14) 0.0532(13) Uani 1 1 d . . . . .
C101 C 0.1548(2) 0.92414(15) 0.47842(15) 0.0550(13) Uani 1 1 d . . . . .
C102 C 0.1699(2) 0.83774(15) 0.49728(15) 0.0532(13) Uani 1 1 d . . . . .
H102 H 0.178086 0.813037 0.517611 0.064 Uiso 1 1 calc R U . . .
C103 C 0.1456(2) 0.90991(16) 0.43692(15) 0.0596(15) Uani 1 1 d . . . . .
H103 H 0.137225 0.934245 0.416317 0.072 Uiso 1 1 calc R U . . .
C104 C 0.1597(2) 0.82449(16) 0.45678(16) 0.0586(14) Uani 1 1 d . . . . .
C105 C 0.1487(3) 0.86101(16) 0.42625(15) 0.0611(15) Uani 1 1 d . . . . .
H105 H 0.143423 0.851485 0.398043 0.073 Uiso 1 1 calc R U . . .
C106 C 0.2429(2) 0.62807(15) 0.85218(16) 0.0519(13) Uani 1 1 d . . . . .
C107 C 0.2636(2) 0.59752(16) 0.88377(16) 0.0569(13) Uani 1 1 d . . . . .
H107 H 0.243887 0.596552 0.909627 0.068 Uiso 1 1 calc R U . . .
C108 C 0.3146(2) 0.56773(16) 0.87708(16) 0.0561(14) Uani 1 1 d . . . . .
H108 H 0.329622 0.546949 0.898647 0.067 Uiso 1 1 calc R U . . .
C109 C 0.2718(3) 0.62947(16) 0.81308(18) 0.0642(16) Uani 1 1 d . . . . .
H109 H 0.257011 0.649803 0.791129 0.077 Uiso 1 1 calc R U . . .
C110 C 0.3420(2) 0.56888(16) 0.83991(17) 0.0566(14) Uani 1 1 d . . . . .
C111 C 0.3224(2) 0.59996(16) 0.80811(15) 0.0560(14) Uani 1 1 d . . . . .
C112 C 0.3948(3) 0.53617(17) 0.82731(15) 0.0624(15) Uani 1 1 d . . . . .
H112 H 0.408793 0.513809 0.850217 0.075 Uiso 1 1 calc R U . . .
C113 C 0.3595(3) 0.59555(16) 0.76727(15) 0.0597(14) Uani 1 1 d . . . . .
C114 C 0.3403(3) 0.6291(2) 0.73133(19) 0.0681(16) Uani 1 1 d . . . . .
C115 C 0.4436(2) 0.57212(16) 0.81291(14) 0.0548(13) Uani 1 1 d . . . . .
C116 C 0.4250(3) 0.60305(16) 0.78094(15) 0.0581(14) Uani 1 1 d . . . . .
C117 C 0.5014(3) 0.57563(17) 0.82843(16) 0.0638(15) Uani 1 1 d . . . . .
H117 H 0.513500 0.554741 0.850757 0.077 Uiso 1 1 calc R U . . .
C118 C 0.4650(3) 0.63681(17) 0.76505(16) 0.0644(15) Uani 1 1 d . . . . .
H118 H 0.452397 0.658334 0.743280 0.077 Uiso 1 1 calc R U . . .
C119 C 0.5419(3) 0.60883(17) 0.81221(16) 0.0676(15) Uani 1 1 d . . . . .
H119 H 0.581734 0.610329 0.822707 0.081 Uiso 1 1 calc R U . . .
C120 C 0.5231(2) 0.63990(17) 0.78024(15) 0.0584(14) Uani 1 1 d . . . . .
C121 C 0.3730(3) 0.50822(17) 0.78986(15) 0.0595(14) Uani 1 1 d . . . . .
C122 C 0.3531(2) 0.53829(17) 0.75702(16) 0.0620(14) Uani 1 1 d . . . . .
C123 C 0.3688(3) 0.45650(17) 0.78529(17) 0.0644(15) Uani 1 1 d . . . . .
H123 H 0.382443 0.435503 0.807120 0.077 Uiso 1 1 calc R U . . .
C124 C 0.3294(3) 0.51810(17) 0.72087(15) 0.0626(15) Uani 1 1 d . . . . .
H124 H 0.315261 0.538842 0.699012 0.075 Uiso 1 1 calc R U . . .
C125 C 0.3445(3) 0.43539(18) 0.74872(17) 0.0656(15) Uani 1 1 d . . . . .
H125 H 0.340683 0.400423 0.746284 0.079 Uiso 1 1 calc R U . . .
C126 C 0.3267(2) 0.46515(18) 0.71717(16) 0.0615(14) Uani 1 1 d . . . . .
O1 O 0.2844(4) 0.36898(17) 0.69282(18) 0.195(4) Uani 1 1 d . U . . .
C7 C 0.5309(3) 1.1307(3) 0.7040(3) 0.133(3) Uani 1 1 d D U . . .
C26 C 0.8214(6) 0.7983(7) 0.6825(6) 0.374(14) Uani 1 1 d D U . . .
H26A H 0.809705 0.830817 0.693360 0.561 Uiso 1 1 calc R U . . .
H26B H 0.865042 0.796702 0.680865 0.561 Uiso 1 1 calc R U . . .
H26C H 0.803716 0.793608 0.654831 0.561 Uiso 1 1 calc R U . . .
C8 C 0.5766(4) 1.1192(2) 0.7378(3) 0.216(6) Uani 1 1 d D U . . .
H8A H 0.561245 1.093039 0.755790 0.324 Uiso 1 1 calc R U . . .
H8B H 0.613725 1.108017 0.725089 0.324 Uiso 1 1 calc R U . . .
H8C H 0.584411 1.149134 0.754212 0.324 Uiso 1 1 calc R U . . .
C6 C 0.5457(6) 1.1670(3) 0.6758(3) 0.217(6) Uani 1 1 d D U . . .
H6A H 0.512935 1.171152 0.655641 0.326 Uiso 1 1 calc R U . . .
H6B H 0.552706 1.198336 0.690502 0.326 Uiso 1 1 calc R U . . .
H6C H 0.582020 1.157220 0.661379 0.326 Uiso 1 1 calc R U . . .
C27 C 0.8336(5) 0.7724(7) 0.7459(5) 0.311(11) Uani 1 1 d D U . . .
H27A H 0.821143 0.804883 0.756271 0.467 Uiso 1 1 calc R U . . .
H27B H 0.825758 0.747031 0.766914 0.467 Uiso 1 1 calc R U . . .
H27C H 0.876427 0.773097 0.740086 0.467 Uiso 1 1 calc R U . . .
C5 C 0.4760(4) 1.1537(4) 0.7254(3) 0.223(6) Uani 1 1 d D U . . .
H5A H 0.461289 1.130759 0.746495 0.335 Uiso 1 1 calc R U . . .
H5B H 0.487565 1.185075 0.738623 0.335 Uiso 1 1 calc R U . . .
H5C H 0.444441 1.159857 0.704639 0.335 Uiso 1 1 calc R U . . .
C28 C 0.8180(5) 0.7151(6) 0.6936(6) 0.331(12) Uani 1 1 d D U . . .
H28A H 0.803973 0.688880 0.712125 0.496 Uiso 1 1 calc R U . . .
H28B H 0.800310 0.710430 0.665882 0.496 Uiso 1 1 calc R U . . .
H28C H 0.861636 0.713524 0.691916 0.496 Uiso 1 1 calc R U . . .
N1 N 0.3032(2) 0.44856(15) 0.67909(14) 0.0702(13) Uani 1 1 d . . . . .
H1 H 0.303145 0.470621 0.658968 0.084 Uiso 1 1 calc R U . . .

loop_
_atom_site_aniso_label
_atom_site_aniso_U_11
_atom_site_aniso_U_22
_atom_site_aniso_U_33
_atom_site_aniso_U_23
_atom_site_aniso_U_13
_atom_site_aniso_U_12
O2 0.087(3) 0.050(2) 0.100(3) 0.024(2) 0.016(3) 0.0177(19)
O3 0.085(3) 0.0450(18) 0.075(2) 0.0137(17) -0.030(2) 0.0010(17)
O4 0.296(8) 0.035(2) 0.066(3) -0.0035(19) 0.008(4) -0.024(3)
O5 0.066(2) 0.0316(18) 0.073(2) -0.0069(15) -0.0213(18) 0.0015(15)
O6 0.064(3) 0.062(2) 0.101(3) 0.022(2) -0.034(2) 0.0065(18)
O7 0.215(7) 0.124(4) 0.088(3) 0.031(3) -0.029(4) 0.087(5)
O8 0.149(5) 0.151(5) 0.094(4) 0.022(3) -0.042(3) 0.046(4)
O9 0.201(6) 0.083(3) 0.092(4) 0.023(3) -0.036(4) 0.005(3)
O10 0.232(7) 0.113(4) 0.123(4) 0.050(4) 0.025(5) 0.071(5)
N2 0.079(4) 0.042(2) 0.068(3) 0.014(2) -0.026(3) 0.002(2)
N3 0.068(3) 0.039(2) 0.070(3) 0.0077(19) -0.010(2) 0.001(2)
N4 0.086(3) 0.034(2) 0.067(3) -0.012(2) -0.028(2) 0.0023(19)
N5 0.065(3) 0.046(2) 0.049(3) 0.0046(18) -0.016(2) 0.004(2)
N6 0.070(3) 0.031(2) 0.069(3) -0.0046(18) -0.028(2) 0.0072(18)
C1 0.058(3) 0.030(3) 0.061(3) -0.010(2) -0.020(3) 0.006(2)
C2 0.079(4) 0.045(3) 0.065(3) -0.008(2) -0.019(3) 0.003(3)
C3 0.086(4) 0.042(3) 0.120(5) -0.013(3) -0.065(4) 0.003(3)
C4 0.157(7) 0.052(4) 0.150(7) -0.013(4) -0.093(6) 0.004(4)
C9 0.145(7) 0.051(4) 0.140(6) -0.007(4) -0.087(5) 0.017(4)
C10 0.056(3) 0.034(2) 0.067(3) 0.004(2) -0.020(3) -0.002(2)
C11 0.072(4) 0.040(3) 0.079(4) -0.002(2) -0.030(3) -0.006(2)
C12 0.080(4) 0.039(3) 0.072(4) 0.004(2) -0.021(3) -0.004(3)
C13 0.074(4) 0.046(3) 0.074(4) 0.001(2) -0.019(3) 0.006(3)
C14 0.081(5) 0.056(3) 0.086(4) 0.024(3) -0.045(3) -0.009(3)
C15 0.072(4) 0.048(3) 0.062(3) 0.003(2) -0.014(3) -0.005(3)
C16 0.063(4) 0.069(4) 0.084(4) 0.017(3) -0.029(3) 0.001(3)
C17 0.068(4) 0.051(3) 0.050(3) 0.015(2) -0.009(3) 0.005(3)
C18 0.082(5) 0.059(3) 0.043(3) 0.005(2) -0.016(3) -0.001(3)
C19 0.070(4) 0.049(3) 0.062(3) 0.000(3) -0.025(3) 0.010(3)
C20 0.079(5) 0.069(4) 0.074(4) 0.014(3) -0.005(3) 0.014(3)
C21 0.086(5) 0.051(3) 0.056(3) -0.001(2) -0.022(3) 0.008(3)
C22 0.092(5) 0.090(4) 0.069(4) 0.017(3) -0.018(4) 0.018(4)
C23 0.082(5) 0.062(3) 0.077(4) 0.010(3) -0.014(3) 0.014(3)
C24 0.089(5) 0.046(3) 0.058(3) 0.005(3) -0.011(3) 0.011(3)
C25 0.065(5) 0.122(5) 0.126(6) 0.032(5) 0.018(4) 0.039(4)
C29 0.131(6) 0.041(3) 0.058(4) 0.007(3) -0.030(4) -0.014(3)
C30 0.126(5) 0.030(3) 0.051(3) -0.003(2) -0.009(3) 0.008(3)
C31 0.093(5) 0.049(3) 0.060(4) 0.004(2) -0.014(3) -0.010(3)
C32 0.073(4) 0.044(3) 0.060(3) -0.008(2) -0.020(3) -0.005(2)
C33 0.116(6) 0.049(3) 0.070(4) -0.013(3) 0.005(4) -0.011(3)
C34 0.119(6) 0.081(4) 0.068(4) -0.012(3) -0.026(4) 0.001(4)
C35 0.087(5) 0.087(4) 0.057(3) -0.004(3) -0.018(3) -0.003(3)
C36 0.160(7) 0.062(4) 0.072(4) -0.019(3) -0.016(4) -0.022(4)
C37 0.127(6) 0.042(3) 0.070(4) -0.009(3) -0.037(4) -0.009(3)
C38 0.086(4) 0.032(3) 0.075(4) -0.011(2) -0.012(3) 0.002(2)
C39 0.114(5) 0.035(3) 0.083(4) -0.003(3) -0.027(4) -0.002(3)
C40 0.123(5) 0.035(3) 0.082(4) -0.001(3) -0.051(4) -0.004(3)
C41 0.241(11) 0.052(4) 0.169(8) 0.009(4) -0.122(8) -0.014(5)
C42 0.311(13) 0.037(4) 0.105(5) -0.009(3) -0.096(7) 0.014(5)
C43 0.181(9) 0.075(5) 0.171(8) 0.020(5) -0.088(7) -0.003(5)
C44 0.234(10) 0.040(3) 0.112(6) -0.008(3) -0.052(6) -0.002(4)
C45 0.130(6) 0.027(3) 0.103(5) -0.005(3) -0.058(4) 0.000(3)
C46 0.109(5) 0.046(3) 0.093(5) 0.002(3) -0.035(4) 0.000(3)
C47 0.120(5) 0.044(3) 0.092(4) -0.005(3) -0.049(4) 0.009(3)
C48 0.103(5) 0.047(3) 0.091(4) -0.005(3) -0.037(4) 0.000(3)
C49 0.109(5) 0.052(3) 0.090(4) 0.006(3) -0.033(4) 0.015(3)
C50 0.141(6) 0.046(3) 0.093(5) 0.000(3) -0.053(4) 0.010(3)
C51 0.122(5) 0.035(3) 0.098(5) 0.012(3) -0.051(4) 0.006(3)
C52 0.098(5) 0.036(3) 0.088(4) 0.000(3) -0.035(4) 0.004(3)
C53 0.127(6) 0.050(3) 0.090(4) -0.007(3) -0.031(4) 0.008(3)
C54 0.335(15) 0.035(4) 0.147(7) 0.004(4) -0.116(9) -0.017(5)
C55 0.258(15) 0.095(7) 0.359(19) -0.097(9) 0.153(15) -0.037(8)
C56 0.295(15) 0.068(5) 0.230(11) -0.015(6) -0.197(11) 0.010(6)
C57 0.071(4) 0.033(3) 0.084(4) 0.010(3) -0.032(3) -0.007(3)
C58 0.072(4) 0.038(3) 0.073(4) 0.011(2) -0.025(3) -0.010(3)
C59 0.047(4) 0.048(3) 0.101(5) 0.016(3) -0.016(3) 0.007(3)
C60 0.061(4) 0.048(3) 0.106(5) 0.008(3) -0.004(4) 0.001(3)
C61 0.073(4) 0.060(4) 0.125(5) 0.019(4) 0.000(4) 0.019(3)
C62 0.098(6) 0.067(4) 0.175(8) -0.019(4) 0.032(5) 0.003(4)
C63 0.113(7) 0.128(6) 0.170(8) 0.046(6) -0.002(6) 0.061(5)
C64 0.072(5) 0.098(5) 0.152(7) 0.024(5) 0.030(5) 0.004(4)
C65 0.047(3) 0.047(3) 0.067(4) 0.008(2) -0.002(3) 0.004(2)
C66 0.055(4) 0.048(3) 0.104(4) 0.022(3) 0.003(3) 0.003(3)
C67 0.055(4) 0.052(3) 0.090(5) 0.015(3) -0.007(3) 0.003(3)
C68 0.063(4) 0.043(3) 0.073(4) 0.013(3) -0.007(3) 0.000(2)
C69 0.070(5) 0.055(3) 0.075(4) 0.017(3) 0.007(3) 0.006(3)
C70 0.061(4) 0.068(3) 0.081(4) 0.015(3) -0.010(3) 0.003(3)
C71 0.054(3) 0.061(3) 0.070(3) 0.012(3) 0.000(3) 0.007(3)
C72 0.062(4) 0.058(3) 0.102(4) 0.028(3) 0.006(3) -0.006(3)
C73 0.061(4) 0.045(3) 0.070(3) 0.015(2) 0.005(3) -0.004(2)
C74 0.058(4) 0.041(3) 0.062(3) 0.009(2) 0.004(3) -0.002(2)
C75 0.068(4) 0.045(3) 0.068(3) 0.010(2) -0.003(3) 0.000(3)
C76 0.064(4) 0.050(3) 0.091(4) 0.004(3) 0.011(3) 0.006(3)
C77 0.069(4) 0.032(2) 0.061(3) 0.006(2) 0.002(3) -0.005(2)
C78 0.072(4) 0.038(3) 0.060(3) 0.008(2) -0.015(3) 0.000(3)
C79 0.076(4) 0.039(3) 0.076(4) 0.012(3) -0.023(3) -0.010(3)
C80 0.074(4) 0.047(3) 0.072(4) 0.021(3) -0.007(3) 0.005(3)
C81 0.119(6) 0.075(4) 0.080(4) 0.043(3) 0.013(4) 0.026(4)
C82 0.198(11) 0.244(12) 0.085(6) 0.056(7) 0.031(7) 0.028(9)
C83 0.217(11) 0.090(5) 0.149(8) 0.014(5) 0.095(8) 0.008(6)
C84 0.261(13) 0.122(7) 0.112(6) 0.050(5) 0.063(7) 0.081(8)
C85 0.069(4) 0.028(2) 0.061(3) -0.007(2) -0.035(3) -0.004(2)
C86 0.072(4) 0.032(2) 0.056(3) -0.010(2) -0.035(3) 0.010(2)
C87 0.062(4) 0.039(3) 0.047(3) -0.002(2) -0.025(3) 0.003(2)
C88 0.077(4) 0.033(2) 0.043(3) -0.002(2) -0.029(3) 0.001(2)
C89 0.070(4) 0.030(2) 0.051(3) -0.008(2) -0.031(3) 0.005(2)
C90 0.072(4) 0.029(2) 0.046(3) 0.000(2) -0.030(3) -0.007(2)
C91 0.090(4) 0.023(2) 0.057(3) 0.004(2) -0.034(3) 0.000(2)
C92 0.077(4) 0.029(2) 0.039(3) 0.0061(19) -0.025(2) 0.002(2)
C93 0.071(4) 0.037(3) 0.041(3) -0.007(2) -0.023(3) 0.007(2)
C94 0.064(3) 0.035(2) 0.056(3) -0.007(2) -0.022(3) 0.004(2)
C95 0.073(4) 0.034(3) 0.049(3) 0.001(2) -0.026(3) 0.008(2)
C96 0.063(3) 0.036(2) 0.047(3) 0.000(2) -0.025(2) 0.004(2)
C97 0.099(4) 0.022(2) 0.045(3) -0.0031(19) -0.023(3) 0.004(2)
C98 0.076(4) 0.029(2) 0.050(3) -0.002(2) -0.026(3) 0.006(2)
C99 0.078(4) 0.028(2) 0.056(3) -0.006(2) -0.011(3) -0.004(2)
C100 0.075(4) 0.037(3) 0.047(3) -0.005(2) -0.015(3) 0.008(2)
C101 0.074(4) 0.033(2) 0.056(3) -0.004(2) -0.026(3) 0.003(2)
C102 0.075(4) 0.028(2) 0.056(3) 0.008(2) -0.030(3) -0.003(2)
C103 0.093(4) 0.033(3) 0.051(3) 0.000(2) -0.035(3) 0.006(2)
C104 0.072(4) 0.033(3) 0.070(4) -0.003(2) -0.028(3) 0.004(2)
C105 0.090(4) 0.043(3) 0.049(3) -0.005(2) -0.028(3) -0.004(2)
C106 0.060(4) 0.033(2) 0.062(3) 0.006(2) -0.006(3) 0.001(2)
C107 0.074(4) 0.041(3) 0.056(3) 0.004(2) -0.009(3) -0.003(3)
C108 0.074(4) 0.036(3) 0.058(3) 0.013(2) -0.015(3) 0.002(2)
C109 0.081(4) 0.036(3) 0.074(4) 0.010(2) -0.031(3) 0.004(3)
C110 0.070(4) 0.037(3) 0.063(4) 0.012(2) -0.011(3) 0.007(2)
C111 0.067(4) 0.044(3) 0.056(3) -0.001(2) -0.023(3) 0.004(3)
C112 0.088(4) 0.046(3) 0.052(3) 0.014(2) -0.022(3) 0.011(3)
C113 0.083(4) 0.038(3) 0.058(3) 0.012(2) -0.007(3) 0.019(2)
C114 0.101(5) 0.057(4) 0.046(3) -0.006(3) -0.004(3) 0.028(3)
C115 0.068(4) 0.047(3) 0.049(3) 0.011(2) -0.018(3) 0.008(2)
C116 0.077(4) 0.040(3) 0.056(3) 0.003(2) -0.017(3) 0.014(3)
C117 0.090(5) 0.040(3) 0.061(3) 0.007(2) -0.019(3) 0.012(3)
C118 0.090(5) 0.043(3) 0.059(3) 0.007(2) -0.013(3) 0.007(3)
C119 0.094(5) 0.040(3) 0.069(4) 0.003(3) -0.014(3) 0.013(3)
C120 0.067(4) 0.049(3) 0.058(3) 0.008(2) -0.023(3) 0.016(3)
C121 0.081(4) 0.048(3) 0.049(3) 0.008(2) -0.009(3) 0.013(3)
C122 0.077(4) 0.043(3) 0.066(4) 0.010(2) -0.015(3) 0.011(2)
C123 0.084(4) 0.046(3) 0.063(3) 0.015(2) -0.008(3) 0.015(3)
C124 0.087(4) 0.049(3) 0.051(3) 0.012(2) -0.020(3) 0.007(3)
C125 0.085(4) 0.042(3) 0.069(4) 0.002(3) -0.001(3) 0.016(3)
C126 0.065(4) 0.056(3) 0.064(3) -0.002(3) -0.012(3) 0.003(3)
O1 0.389(11) 0.049(3) 0.142(5) 0.024(3) -0.154(6) -0.030(4)
C7 0.164(7) 0.089(5) 0.143(6) -0.027(4) -0.074(5) -0.009(5)
C26 0.206(14) 0.50(3) 0.43(2) 0.39(2) 0.189(15) 0.183(15)
C8 0.247(11) 0.105(6) 0.290(12) -0.077(7) -0.193(10) 0.025(7)
C6 0.237(12) 0.093(6) 0.317(14) 0.014(8) -0.158(11) -0.054(7)
C27 0.088(8) 0.43(2) 0.41(2) -0.28(2) -0.043(11) 0.001(11)
C5 0.279(13) 0.160(8) 0.226(11) -0.122(8) -0.154(10) 0.046(9)
C28 0.058(7) 0.44(2) 0.49(3) -0.25(2) 0.089(11) -0.016(11)
N1 0.095(4) 0.052(3) 0.063(3) 0.005(2) -0.013(3) 0.000(2)

loop_
_atom_type_symbol
_atom_type_description
_atom_type_scat_dispersion_real
_atom_type_scat_dispersion_imag
_atom_type_scat_source
C C 0.0033 0.0016 'International Tables Vol C Tables 4.2.6.8 and 6.1.1.4'
H H 0.0000 0.0000 'International Tables Vol C Tables 4.2.6.8 and 6.1.1.4'
N N 0.0061 0.0033 'International Tables Vol C Tables 4.2.6.8 and 6.1.1.4'
O O 0.0106 0.0060 'International Tables Vol C Tables 4.2.6.8 and 6.1.1.4'

loop_
_geom_angle_atom_site_label_1
_geom_angle_atom_site_label_2
_geom_angle_atom_site_label_3
_geom_angle
_geom_angle_site_symmetry_1
_geom_angle_site_symmetry_3
_geom_angle_publ_flag
C93 O8 H8 109.5 . . ?
C114 O10 H10 109.5 . . ?
C24 N2 H2 116.1 . . ?
C24 N2 C120 127.8(4) . . ?
C120 N2 H2 116.1 . . ?
C78 N3 H3 115.7 . . ?
C78 N3 C106 128.5(5) . . ?
C106 N3 H3 115.7 . . ?
C29 N4 H4 117.1 . . ?
C29 N4 C104 125.8(5) . . ?
C104 N4 H4 117.1 . . ?
C57 N5 H5 116.2 . . ?
C57 N5 C85 127.7(4) . . ?
C85 N5 H5 116.2 . . ?
C1 N6 H6 116.2 . . ?
C1 N6 C98 127.5(4) . . ?
C98 N6 H6 116.2 . . ?
O5 C1 N6 122.3(4) . . ?
O5 C1 C2 121.3(4) . . ?
N6 C1 C2 116.3(4) . . ?
C3 C2 C1 118.3(4) . . ?
C3 C2 C10 119.1(5) . . ?
C10 C2 C1 122.6(4) . . ?
C2 C3 H3A 119.0 . . ?
C2 C3 C4 122.0(5) . . ?
C4 C3 H3A 119.0 . . ?
C3 C4 C7 118.2(4) . . ?
C9 C4 C3 115.9(5) . . ?
C9 C4 C7 125.5(5) . . ?
C4 C9 H9 117.4 . . ?
C4 C9 C11 125.2(6) . . ?
C11 C9 H9 117.4 . . ?
C2 C10 H10A 120.2 . . ?
C11 C10 C2 119.6(4) . . ?
C11 C10 H10A 120.2 . . ?
C9 C11 C10 118.0(4) . . ?
C9 C11 C12 120.5(5) . . ?
C10 C11 C12 121.4(4) . . ?
C13 C12 C11 121.2(5) . . ?
C14 C12 C11 120.3(4) . . ?
C14 C12 C13 118.5(5) . . ?
C12 C13 H13 119.7 . . ?
C15 C13 C12 120.6(5) . . ?
C15 C13 H13 119.7 . . ?
C12 C14 H14 119.6 . . ?
C12 C14 C16 120.7(5) . . ?
C16 C14 H14 119.6 . . ?
C13 C15 H15 119.6 . . ?
C13 C15 C17 120.8(5) . . ?
C17 C15 H15 119.6 . . ?
C14 C16 H16 119.4 . . ?
C14 C16 C17 121.2(5) . . ?
C17 C16 H16 119.4 . . ?
C15 C17 C18 121.7(5) . . ?
C16 C17 C15 118.1(4) . . ?
C16 C17 C18 120.2(5) . . ?
C19 C18 C17 120.4(5) . . ?
C19 C18 C20 119.0(5) . . ?
C20 C18 C17 120.4(5) . . ?
C18 C19 H19 119.8 . . ?
C18 C19 C21 120.4(6) . . ?
C21 C19 H19 119.8 . . ?
C18 C20 H20 118.0 . . ?
C18 C20 C22 124.1(6) . . ?
C22 C20 H20 118.0 . . ?
C19 C21 C23 118.8(5) . . ?
C19 C21 C24 122.2(6) . . ?
C23 C21 C24 118.9(5) . . ?
C20 C22 C23 114.2(6) . . ?
C20 C22 C25 123.2(6) . . ?
C23 C22 C25 122.6(5) . . ?
C21 C23 C22 123.4(5) . . ?
C21 C23 H23 118.3 . . ?
C22 C23 H23 118.3 . . ?
O3 C24 N2 122.8(5) . . ?
O3 C24 C21 121.3(5) . . ?
N2 C24 C21 115.9(5) . . ?
C26 C25 C22 113.2(7) . . ?
C26 C25 C27 101.1(11) . . ?
C27 C25 C22 109.9(8) . . ?
C28 C25 C22 112.1(7) . . ?
C28 C25 C26 109.2(11) . . ?
C28 C25 C27 110.8(10) . . ?
O4 C29 N4 122.6(5) . . ?
O4 C29 C30 121.5(5) . . ?
N4 C29 C30 115.9(5) . . ?
C31 C30 C29 125.2(4) . . ?
C31 C30 C37 119.1(4) . . ?
C37 C30 C29 115.4(4) . . ?
C30 C31 H31 119.0 . . ?
C30 C31 C32 122.0(4) . . ?
C32 C31 H31 119.0 . . ?
C31 C32 C33 120.3(4) . . ?
C38 C32 C31 117.6(4) . . ?
C38 C32 C33 122.1(4) . . ?
C32 C33 C36 112.9(5) . . ?
C34 C33 C32 107.6(5) . . ?
C34 C33 C36 107.8(5) . . ?
C35 C33 C32 110.9(5) . . ?
C35 C33 C34 109.7(5) . . ?
C35 C33 C36 107.9(5) . . ?
C33 C34 H34A 109.5 . . ?
C33 C34 H34B 109.5 . . ?
C33 C34 H34C 109.5 . . ?
H34A C34 H34B 109.5 . . ?
H34A C34 H34C 109.5 . . ?
H34B C34 H34C 109.5 . . ?
C33 C35 H35A 109.5 . . ?
C33 C35 H35B 109.5 . . ?
C33 C35 H35C 109.5 . . ?
H35A C35 H35B 109.5 . . ?
H35A C35 H35C 109.5 . . ?
H35B C35 H35C 109.5 . . ?
C33 C36 H36A 109.5 . . ?
C33 C36 H36B 109.5 . . ?
C33 C36 H36C 109.5 . . ?
H36A C36 H36B 109.5 . . ?
H36A C36 H36C 109.5 . . ?
H36B C36 H36C 109.5 . . ?
C30 C37 H37 120.3 . . ?
C30 C37 C39 119.3(5) . . ?
C39 C37 H37 120.3 . . ?
C32 C38 H38 118.7 . . ?
C39 C38 C32 122.6(4) . . ?
C39 C38 H38 118.7 . . ?
C37 C39 C40 118.3(5) . . ?
C38 C39 C37 119.1(5) . . ?
C38 C39 C40 122.6(4) . . ?
C41 C40 C39 122.3(5) . . ?
C42 C40 C39 122.4(5) . . ?
C42 C40 C41 114.9(5) . . ?
C40 C41 H41 118.5 . . ?
C43 C41 C40 123.0(7) . . ?
C43 C41 H41 118.5 . . ?
C40 C42 H42 118.3 . . ?
C40 C42 C44 123.4(7) . . ?
C44 C42 H42 118.3 . . ?
C41 C43 H43A 106.5 . . ?
C41 C43 H43B 106.5 . . ?
C41 C43 C45 123.3(7) . . ?
H43A C43 H43B 106.5 . . ?
C45 C43 H43A 106.5 . . ?
C45 C43 H43B 106.5 . . ?
C42 C44 H44 118.9 . . ?
C42 C44 C45 122.2(7) . . ?
C45 C44 H44 118.9 . . ?
C43 C45 C44 112.2(6) . . ?
C43 C45 C46 123.0(6) . . ?
C44 C45 C46 124.7(5) . . ?
C47 C46 C45 122.0(5) . . ?
C47 C46 C48 116.7(5) . . ?
C48 C46 C45 121.3(5) . . ?
C46 C47 H47 119.1 . . ?
C46 C47 C49 121.9(5) . . ?
C49 C47 H47 119.1 . . ?
C46 C48 H48 118.4 . . ?
C52 C48 C46 123.2(5) . . ?
C52 C48 H48 118.4 . . ?
C47 C49 C50 122.2(5) . . ?
C51 C49 C47 117.8(5) . . ?
C51 C49 C50 119.9(5) . . ?
O1 C50 C49 121.0(5) . . ?
O1 C50 N1 119.9(5) . . ?
N1 C50 C49 118.8(5) . . ?
C49 C51 H51 118.2 . . ?
C49 C51 C52 123.7(5) . . ?
C52 C51 H51 118.2 . . ?
C48 C52 C51 116.7(4) . . ?
C48 C52 C53 121.2(5) . . ?
C51 C52 C53 122.1(5) . . ?
C54 C53 C52 113.7(5) . . ?
C54 C53 C55 109.7(8) . . ?
C54 C53 C56 107.3(7) . . ?
C55 C53 C52 106.8(6) . . ?
C56 C53 C52 110.2(5) . . ?
C56 C53 C55 109.0(8) . . ?
C53 C54 H54A 109.5 . . ?
C53 C54 H54B 109.5 . . ?
C53 C54 H54C 109.5 . . ?
H54A C54 H54B 109.5 . . ?
H54A C54 H54C 109.5 . . ?
H54B C54 H54C 109.5 . . ?
C53 C55 H55A 109.5 . . ?
C53 C55 H55B 109.5 . . ?
C53 C55 H55C 109.5 . . ?
H55A C55 H55B 109.5 . . ?
H55A C55 H55C 109.5 . . ?
H55B C55 H55C 109.5 . . ?
C53 C56 H56A 109.5 . . ?
C53 C56 H56B 109.5 . . ?
C53 C56 H56C 109.5 . . ?
H56A C56 H56B 109.5 . . ?
H56A C56 H56C 109.5 . . ?
H56B C56 H56C 109.5 . . ?
O6 C57 N5 122.6(6) . . ?
O6 C57 C58 121.5(6) . . ?
N5 C57 C58 115.9(4) . . ?
C59 C58 C57 118.5(5) . . ?
C59 C58 C65 119.1(5) . . ?
C65 C58 C57 122.3(5) . . ?
C58 C59 H59 119.3 . . ?
C60 C59 C58 121.5(5) . . ?
C60 C59 H59 119.3 . . ?
C59 C60 C61 121.8(5) . . ?
C59 C60 C66 117.8(5) . . ?
C66 C60 C61 120.4(6) . . ?
C62 C61 C60 105.9(5) . . ?
C62 C61 C63 106.7(6) . . ?
C63 C61 C60 110.3(6) . . ?
C64 C61 C60 108.6(5) . . ?
C64 C61 C62 114.3(6) . . ?
C64 C61 C63 110.9(6) . . ?
C61 C62 H62A 109.5 . . ?
C61 C62 H62B 109.5 . . ?
C61 C62 H62C 109.5 . . ?
H62A C62 H62B 109.5 . . ?
H62A C62 H62C 109.5 . . ?
H62B C62 H62C 109.5 . . ?
C61 C63 H63A 109.5 . . ?
C61 C63 H63B 109.5 . . ?
C61 C63 H63C 109.5 . . ?
H63A C63 H63B 109.5 . . ?
H63A C63 H63C 109.5 . . ?
H63B C63 H63C 109.5 . . ?
C61 C64 H64A 109.5 . . ?
C61 C64 H64B 109.5 . . ?
C61 C64 H64C 109.5 . . ?
H64A C64 H64B 109.5 . . ?
H64A C64 H64C 109.5 . . ?
H64B C64 H64C 109.5 . . ?
C58 C65 H65 120.1 . . ?
C67 C65 C58 119.9(5) . . ?
C67 C65 H65 120.1 . . ?
C60 C66 H66 118.2 . . ?
C60 C66 C67 123.5(6) . . ?
C67 C66 H66 118.2 . . ?
C65 C67 C66 118.0(5) . . ?
C65 C67 C68 118.6(5) . . ?
C66 C67 C68 123.4(6) . . ?
C69 C68 C67 119.7(5) . . ?
C70 C68 C67 121.9(5) . . ?
C70 C68 C69 118.4(5) . . ?
C68 C69 H69 119.7 . . ?
C71 C69 C68 120.7(5) . . ?
C71 C69 H69 119.7 . . ?
C68 C70 H70 119.6 . . ?
C68 C70 C72 120.8(5) . . ?
C72 C70 H70 119.6 . . ?
C69 C71 H71 118.7 . . ?
C69 C71 C73 122.5(5) . . ?
C73 C71 H71 118.7 . . ?
C70 C72 H72 119.8 . . ?
C70 C72 C73 120.5(5) . . ?
C73 C72 H72 119.8 . . ?
C71 C73 C72 117.0(5) . . ?
C71 C73 C74 123.0(5) . . ?
C72 C73 C74 120.0(4) . . ?
C75 C74 C73 120.3(5) . . ?
C75 C74 C76 117.4(4) . . ?
C76 C74 C73 122.3(5) . . ?
C74 C75 H75 119.6 . . ?
C74 C75 C77 120.8(5) . . ?
C77 C75 H75 119.6 . . ?
C74 C76 H76 117.9 . . ?
C80 C76 C74 124.2(5) . . ?
C80 C76 H76 117.9 . . ?
C75 C77 C78 116.3(5) . . ?
C79 C77 C75 118.7(5) . . ?
C79 C77 C78 125.0(5) . . ?
O2 C78 N3 122.3(5) . . ?
O2 C78 C77 122.2(4) . . ?
N3 C78 C77 115.5(5) . . ?
C77 C79 H79 118.0 . . ?
C77 C79 C80 124.1(5) . . ?
C80 C79 H79 118.0 . . ?
C76 C80 C79 114.8(5) . . ?
C76 C80 C81 123.7(5) . . ?
C79 C80 C81 121.5(5) . . ?
C80 C81 C83 111.0(5) . . ?
C80 C81 C84 114.2(5) . . ?
C82 C81 C80 111.5(6) . . ?
C82 C81 C83 105.0(7) . . ?
C82 C81 C84 107.3(7) . . ?
C84 C81 C83 107.2(6) . . ?
C81 C82 H82A 109.5 . . ?
C81 C82 H82B 109.5 . . ?
C81 C82 H82C 109.5 . . ?
H82A C82 H82B 109.5 . . ?
H82A C82 H82C 109.5 . . ?
H82B C82 H82C 109.5 . . ?
C81 C83 H83A 109.5 . . ?
C81 C83 H83B 109.5 . . ?
C81 C83 H83C 109.5 . . ?
H83A C83 H83B 109.5 . . ?
H83A C83 H83C 109.5 . . ?
H83B C83 H83C 109.5 . . ?
C81 C84 H84A 109.5 . . ?
C81 C84 H84B 109.5 . . ?
C81 C84 H84C 109.5 . . ?
H84A C84 H84B 109.5 . . ?
H84A C84 H84C 109.5 . . ?
H84B C84 H84C 109.5 . . ?
C86 C85 N5 125.5(5) . . ?
C86 C85 C87 118.7(5) . . ?
C87 C85 N5 115.7(4) . . ?
C85 C86 H86 119.1 . . ?
C88 C86 C85 121.8(5) . . ?
C88 C86 H86 119.1 . . ?
C85 C87 H87 119.9 . . ?
C89 C87 C85 120.3(4) . . ?
C89 C87 H87 119.9 . . ?
C86 C88 H88 120.0 . . ?
C86 C88 C90 119.9(4) . . ?
C90 C88 H88 120.0 . . ?
C87 C89 C90 119.6(5) . . ?
C87 C89 C92 127.6(4) . . ?
C90 C89 C92 112.8(5) . . ?
C88 C90 C89 119.6(5) . . ?
C88 C90 C91 126.5(4) . . ?
C89 C90 C91 113.8(4) . . ?
C90 C91 H91 113.1 . . ?
C95 C91 C90 104.5(4) . . ?
C95 C91 H91 113.1 . . ?
C95 C91 C101 107.3(4) . . ?
C101 C91 C90 105.2(4) . . ?
C101 C91 H91 113.1 . . ?
C89 C92 C93 115.5(4) . . ?
C94 C92 C89 104.0(3) . . ?
C94 C92 C93 111.1(4) . . ?
C100 C92 C89 103.3(3) . . ?
C100 C92 C93 115.2(3) . . ?
C100 C92 C94 106.7(4) . . ?
O7 C93 O8 121.0(5) . . ?
O7 C93 C92 120.6(5) . . ?
O8 C93 C92 113.9(4) . . ?
C95 C94 C92 113.7(4) . . ?
C96 C94 C92 126.2(4) . . ?
C96 C94 C95 120.1(4) . . ?
C94 C95 C91 113.4(4) . . ?
C97 C95 C91 125.4(4) . . ?
C97 C95 C94 121.2(4) . . ?
C94 C96 H96 120.4 . . ?
C94 C96 C98 119.2(4) . . ?
C98 C96 H96 120.4 . . ?
C95 C97 H97 120.5 . . ?
C95 C97 C99 118.9(4) . . ?
C99 C97 H97 120.5 . . ?
N6 C98 C96 116.8(4) . . ?
C99 C98 N6 124.0(4) . . ?
C99 C98 C96 119.2(4) . . ?
C97 C99 C98 121.2(4) . . ?
C97 C99 H99 119.4 . . ?
C98 C99 H99 119.4 . . ?
C101 C100 C92 113.3(4) . . ?
C101 C100 C102 119.6(4) . . ?
C102 C100 C92 127.0(4) . . ?
C100 C101 C91 113.9(4) . . ?
C103 C101 C91 126.3(4) . . ?
C103 C101 C100 119.8(4) . . ?
C100 C102 H102 120.1 . . ?
C104 C102 C100 119.7(4) . . ?
C104 C102 H102 120.1 . . ?
C101 C103 H103 120.1 . . ?
C105 C103 C101 119.8(4) . . ?
C105 C103 H103 120.1 . . ?
C102 C104 N4 122.9(4) . . ?
C102 C104 C105 120.5(4) . . ?
C105 C104 N4 116.6(4) . . ?
C103 C105 C104 120.5(4) . . ?
C103 C105 H105 119.7 . . ?
C104 C105 H105 119.7 . . ?
N3 C106 C109 121.9(4) . . ?
C107 C106 N3 116.9(5) . . ?
C107 C106 C109 121.0(5) . . ?
C106 C107 H107 120.4 . . ?
C106 C107 C108 119.2(5) . . ?
C108 C107 H107 120.4 . . ?
C107 C108 H108 120.0 . . ?
C110 C108 C107 120.0(4) . . ?
C110 C108 H108 120.0 . . ?
C106 C109 H109 121.1 . . ?
C111 C109 C106 117.8(4) . . ?
C111 C109 H109 121.1 . . ?
C108 C110 C111 121.5(5) . . ?
C108 C110 C112 125.6(4) . . ?
C111 C110 C112 112.8(5) . . ?
C109 C111 C113 125.4(4) . . ?
C110 C111 C109 120.5(5) . . ?
C110 C111 C113 114.0(4) . . ?
C110 C112 H112 112.7 . . ?
C110 C112 C115 105.8(4) . . ?
C115 C112 H112 112.7 . . ?
C121 C112 C110 105.1(4) . . ?
C121 C112 H112 112.7 . . ?
C121 C112 C115 107.3(4) . . ?
C111 C113 C122 101.6(4) . . ?
C114 C113 C111 116.4(4) . . ?
C114 C113 C122 113.4(4) . . ?
C116 C113 C111 105.4(4) . . ?
C116 C113 C114 113.2(5) . . ?
C116 C113 C122 105.6(4) . . ?
O9 C114 O10 114.9(6) . . ?
O9 C114 C113 119.6(5) . . ?
O10 C114 C113 117.2(5) . . ?
C116 C115 C112 113.4(5) . . ?
C117 C115 C112 126.8(4) . . ?
C117 C115 C116 119.8(5) . . ?
C115 C116 C113 114.1(5) . . ?
C118 C116 C113 127.0(4) . . ?
C118 C116 C115 118.9(5) . . ?
C115 C117 H117 119.2 . . ?
C115 C117 C119 121.6(5) . . ?
C119 C117 H117 119.2 . . ?
C116 C118 H118 119.4 . . ?
C116 C118 C120 121.3(5) . . ?
C120 C118 H118 119.4 . . ?
C117 C119 H119 120.7 . . ?
C120 C119 C117 118.5(5) . . ?
C120 C119 H119 120.8 . . ?
C118 C120 N2 116.5(4) . . ?
C119 C120 N2 123.6(5) . . ?
C119 C120 C118 119.9(5) . . ?
C122 C121 C112 114.4(4) . . ?
C122 C121 C123 118.4(5) . . ?
C123 C121 C112 127.2(4) . . ?
C121 C122 C113 112.4(4) . . ?
C124 C122 C113 126.2(4) . . ?
C124 C122 C121 121.4(4) . . ?
C121 C123 H123 119.6 . . ?
C125 C123 C121 120.8(4) . . ?
C125 C123 H123 119.6 . . ?
C122 C124 H124 120.8 . . ?
C122 C124 C126 118.5(4) . . ?
C126 C124 H124 120.8 . . ?
C123 C125 H125 120.2 . . ?
C126 C125 C123 119.6(5) . . ?
C126 C125 H125 120.2 . . ?
C125 C126 C124 121.2(5) . . ?
C125 C126 N1 124.9(5) . . ?
N1 C126 C124 113.9(4) . . ?
C4 C7 C5 106.2(5) . . ?
C8 C7 C4 108.1(5) . . ?
C8 C7 C5 107.2(5) . . ?
C6 C7 C4 115.5(6) . . ?
C6 C7 C8 116.8(6) . . ?
C6 C7 C5 102.1(9) . . ?
C25 C26 H26A 109.5 . . ?
C25 C26 H26B 109.5 . . ?
C25 C26 H26C 109.5 . . ?
H26A C26 H26B 109.5 . . ?
H26A C26 H26C 109.5 . . ?
H26B C26 H26C 109.5 . . ?
C7 C8 H8A 109.5 . . ?
C7 C8 H8B 109.5 . . ?
C7 C8 H8C 109.5 . . ?
H8A C8 H8B 109.5 . . ?
H8A C8 H8C 109.5 . . ?
H8B C8 H8C 109.5 . . ?
C7 C6 H6A 109.5 . . ?
C7 C6 H6B 109.5 . . ?
C7 C6 H6C 109.5 . . ?
H6A C6 H6B 109.5 . . ?
H6A C6 H6C 109.5 . . ?
H6B C6 H6C 109.5 . . ?
C25 C27 H27A 109.5 . . ?
C25 C27 H27B 109.5 . . ?
C25 C27 H27C 109.5 . . ?
H27A C27 H27B 109.5 . . ?
H27A C27 H27C 109.5 . . ?
H27B C27 H27C 109.5 . . ?
C7 C5 H5A 109.5 . . ?
C7 C5 H5B 109.5 . . ?
C7 C5 H5C 109.5 . . ?
H5A C5 H5B 109.5 . . ?
H5A C5 H5C 109.5 . . ?
H5B C5 H5C 109.5 . . ?
C25 C28 H28A 109.5 . . ?
C25 C28 H28B 109.5 . . ?
C25 C28 H28C 109.5 . . ?
H28A C28 H28B 109.5 . . ?
H28A C28 H28C 109.5 . . ?
H28B C28 H28C 109.5 . . ?
C50 N1 C126 129.5(5) . . ?
C50 N1 H1 115.2 . . ?
C126 N1 H1 115.2 . . ?

loop_
_geom_bond_atom_site_label_1
_geom_bond_atom_site_label_2
_geom_bond_distance
_geom_bond_site_symmetry_2
_geom_bond_publ_flag
O2 C78 1.220(6) . ?
O3 C24 1.235(6) . ?
O4 C29 1.219(6) . ?
O5 C1 1.214(5) . ?
O6 C57 1.217(6) . ?
O7 C93 1.118(6) . ?
O8 H8 0.8400 . ?
O8 C93 1.291(7) . ?
O9 C114 1.181(7) . ?
O10 H10 0.8400 . ?
O10 C114 1.243(7) . ?
N2 H2 0.8800 . ?
N2 C24 1.363(7) . ?
N2 C120 1.417(7) . ?
N3 H3 0.8800 . ?
N3 C78 1.365(6) . ?
N3 C106 1.405(6) . ?
N4 H4 0.8800 . ?
N4 C29 1.361(6) . ?
N4 C104 1.430(6) . ?
N5 H5 0.8800 . ?
N5 C57 1.372(7) . ?
N5 C85 1.434(7) . ?
N6 H6 0.8800 . ?
N6 C1 1.360(6) . ?
N6 C98 1.393(6) . ?
C1 C2 1.525(7) . ?
C2 C3 1.365(7) . ?
C2 C10 1.407(6) . ?
C3 H3A 0.9500 . ?
C3 C4 1.403(7) . ?
C4 C9 1.345(8) . ?
C4 C7 1.532(7) . ?
C9 H9 0.9500 . ?
C9 C11 1.368(7) . ?
C10 H10A 0.9500 . ?
C10 C11 1.380(7) . ?
C11 C12 1.493(7) . ?
C12 C13 1.422(7) . ?
C12 C14 1.396(8) . ?
C13 H13 0.9500 . ?
C13 C15 1.397(7) . ?
C14 H14 0.9500 . ?
C14 C16 1.404(7) . ?
C15 H15 0.9500 . ?
C15 C17 1.413(7) . ?
C16 H16 0.9500 . ?
C16 C17 1.404(7) . ?
C17 C18 1.497(7) . ?
C18 C19 1.398(7) . ?
C18 C20 1.393(8) . ?
C19 H19 0.9500 . ?
C19 C21 1.396(7) . ?
C20 H20 0.9500 . ?
C20 C22 1.402(8) . ?
C21 C23 1.397(8) . ?
C21 C24 1.498(8) . ?
C22 C23 1.437(8) . ?
C22 C25 1.461(8) . ?
C23 H23 0.9500 . ?
C25 C26 1.399(10) . ?
C25 C27 1.414(11) . ?
C25 C28 1.391(11) . ?
C29 C30 1.490(7) . ?
C30 C31 1.397(7) . ?
C30 C37 1.398(7) . ?
C31 H31 0.9500 . ?
C31 C32 1.423(7) . ?
C32 C33 1.527(7) . ?
C32 C38 1.389(7) . ?
C33 C34 1.524(9) . ?
C33 C35 1.513(9) . ?
C33 C36 1.552(7) . ?
C34 H34A 0.9800 . ?
C34 H34B 0.9800 . ?
C34 H34C 0.9800 . ?
C35 H35A 0.9800 . ?
C35 H35B 0.9800 . ?
C35 H35C 0.9800 . ?
C36 H36A 0.9800 . ?
C36 H36B 0.9800 . ?
C36 H36C 0.9800 . ?
C37 H37 0.9500 . ?
C37 C39 1.453(7) . ?
C38 H38 0.9500 . ?
C38 C39 1.378(7) . ?
C39 C40 1.496(7) . ?
C40 C41 1.366(9) . ?
C40 C42 1.333(9) . ?
C41 H41 0.9500 . ?
C41 C43 1.362(10) . ?
C42 H42 0.9500 . ?
C42 C44 1.375(9) . ?
C43 H43A 0.9900 . ?
C43 H43B 0.9900 . ?
C43 C45 1.384(9) . ?
C44 H44 0.9500 . ?
C44 C45 1.415(9) . ?
C45 C46 1.431(8) . ?
C46 C47 1.375(8) . ?
C46 C48 1.442(7) . ?
C47 H47 0.9500 . ?
C47 C49 1.416(8) . ?
C48 H48 0.9500 . ?
C48 C52 1.373(7) . ?
C49 C50 1.468(8) . ?
C49 C51 1.380(8) . ?
C50 O1 1.210(7) . ?
C50 N1 1.368(7) . ?
C51 H51 0.9500 . ?
C51 C52 1.387(8) . ?
C52 C53 1.541(7) . ?
C53 C54 1.488(8) . ?
C53 C55 1.547(10) . ?
C53 C56 1.496(9) . ?
C54 H54A 0.9800 . ?
C54 H54B 0.9800 . ?
C54 H54C 0.9800 . ?
C55 H55A 0.9800 . ?
C55 H55B 0.9800 . ?
C55 H55C 0.9800 . ?
C56 H56A 0.9800 . ?
C56 H56B 0.9800 . ?
C56 H56C 0.9800 . ?
C57 C58 1.496(8) . ?
C58 C59 1.385(8) . ?
C58 C65 1.421(7) . ?
C59 H59 0.9500 . ?
C59 C60 1.376(8) . ?
C60 C61 1.581(8) . ?
C60 C66 1.373(8) . ?
C61 C62 1.528(10) . ?
C61 C63 1.550(9) . ?
C61 C64 1.492(9) . ?
C62 H62A 0.9800 . ?
C62 H62B 0.9800 . ?
C62 H62C 0.9800 . ?
C63 H63A 0.9800 . ?
C63 H63B 0.9800 . ?
C63 H63C 0.9800 . ?
C64 H64A 0.9800 . ?
C64 H64B 0.9800 . ?
C64 H64C 0.9800 . ?
C65 H65 0.9500 . ?
C65 C67 1.383(7) . ?
C66 H66 0.9500 . ?
C66 C67 1.386(7) . ?
C67 C68 1.509(7) . ?
C68 C69 1.399(7) . ?
C68 C70 1.362(7) . ?
C69 H69 0.9500 . ?
C69 C71 1.375(7) . ?
C70 H70 0.9500 . ?
C70 C72 1.406(7) . ?
C71 H71 0.9500 . ?
C71 C73 1.364(7) . ?
C72 H72 0.9500 . ?
C72 C73 1.420(8) . ?
C73 C74 1.469(7) . ?
C74 C75 1.399(7) . ?
C74 C76 1.410(7) . ?
C75 H75 0.9500 . ?
C75 C77 1.416(7) . ?
C76 H76 0.9500 . ?
C76 C80 1.389(7) . ?
C77 C78 1.501(8) . ?
C77 C79 1.356(7) . ?
C79 H79 0.9500 . ?
C79 C80 1.427(8) . ?
C80 C81 1.488(7) . ?
C81 C82 1.496(10) . ?
C81 C83 1.550(9) . ?
C81 C84 1.511(9) . ?
C82 H82A 0.9800 . ?
C82 H82B 0.9800 . ?
C82 H82C 0.9800 . ?
C83 H83A 0.9800 . ?
C83 H83B 0.9800 . ?
C83 H83C 0.9800 . ?
C84 H84A 0.9800 . ?
C84 H84B 0.9800 . ?
C84 H84C 0.9800 . ?
C85 C86 1.385(7) . ?
C85 C87 1.397(7) . ?
C86 H86 0.9500 . ?
C86 C88 1.363(7) . ?
C87 H87 0.9500 . ?
C87 C89 1.391(7) . ?
C88 H88 0.9500 . ?
C88 C90 1.389(7) . ?
C89 C90 1.401(6) . ?
C89 C92 1.569(7) . ?
C90 C91 1.544(7) . ?
C91 H91 1.0000 . ?
C91 C95 1.524(7) . ?
C91 C101 1.516(6) . ?
C92 C93 1.579(6) . ?
C92 C94 1.550(7) . ?
C92 C100 1.547(6) . ?
C94 C95 1.408(6) . ?
C94 C96 1.391(6) . ?
C95 C97 1.383(7) . ?
C96 H96 0.9500 . ?
C96 C98 1.429(7) . ?
C97 H97 0.9500 . ?
C97 C99 1.401(7) . ?
C98 C99 1.398(6) . ?
C99 H99 0.9500 . ?
C100 C101 1.407(6) . ?
C100 C102 1.406(6) . ?
C101 C103 1.403(6) . ?
C102 H102 0.9500 . ?
C102 C104 1.369(6) . ?
C103 H103 0.9500 . ?
C103 C105 1.365(6) . ?
C104 C105 1.411(7) . ?
C105 H105 0.9500 . ?
C106 C107 1.384(7) . ?
C106 C109 1.425(7) . ?
C107 H107 0.9500 . ?
C107 C108 1.415(7) . ?
C108 H108 0.9500 . ?
C108 C110 1.355(7) . ?
C109 H109 0.9500 . ?
C109 C111 1.396(7) . ?
C110 C111 1.390(7) . ?
C110 C112 1.534(7) . ?
C111 C113 1.572(7) . ?
C112 H112 1.0000 . ?
C112 C115 1.539(7) . ?
C112 C121 1.498(7) . ?
C113 C114 1.525(7) . ?
C113 C116 1.540(8) . ?
C113 C122 1.585(7) . ?
C115 C116 1.384(6) . ?
C115 C117 1.383(7) . ?
C116 C118 1.381(7) . ?
C117 H117 0.9500 . ?
C117 C119 1.384(8) . ?
C118 H118 0.9500 . ?
C118 C120 1.385(7) . ?
C119 H119 0.9500 . ?
C119 C120 1.388(7) . ?
C121 C122 1.400(7) . ?
C121 C123 1.405(7) . ?
C122 C124 1.384(7) . ?
C123 H123 0.9500 . ?
C123 C125 1.410(7) . ?
C124 H124 0.9500 . ?
C124 C126 1.434(7) . ?
C125 H125 0.9500 . ?
C125 C126 1.350(7) . ?
C126 N1 1.400(6) . ?
C7 C8 1.513(8) . ?
C7 C6 1.380(12) . ?
C7 C5 1.548(9) . ?
C26 H26A 0.9800 . ?
C26 H26B 0.9800 . ?
C26 H26C 0.9800 . ?
C8 H8A 0.9800 . ?
C8 H8B 0.9800 . ?
C8 H8C 0.9800 . ?
C6 H6A 0.9800 . ?
C6 H6B 0.9800 . ?
C6 H6C 0.9800 . ?
C27 H27A 0.9800 . ?
C27 H27B 0.9800 . ?
C27 H27C 0.9800 . ?
C5 H5A 0.9800 . ?
C5 H5B 0.9800 . ?
C5 H5C 0.9800 . ?
C28 H28A 0.9800 . ?
C28 H28B 0.9800 . ?
C28 H28C 0.9800 . ?
N1 H1 0.8800 . ?

loop_
_geom_torsion_atom_site_label_1
_geom_torsion_atom_site_label_2
_geom_torsion_atom_site_label_3
_geom_torsion_atom_site_label_4
_geom_torsion
_geom_torsion_site_symmetry_1
_geom_torsion_site_symmetry_2
_geom_torsion_site_symmetry_3
_geom_torsion_site_symmetry_4
_geom_torsion_publ_flag
O4 C29 C30 C31 154.7(7) . . . . ?
O4 C29 C30 C37 -18.4(10) . . . . ?
O5 C1 C2 C3 16.0(8) . . . . ?
O5 C1 C2 C10 -162.4(5) . . . . ?
O6 C57 C58 C59 -13.2(7) . . . . ?
O6 C57 C58 C65 170.5(4) . . . . ?
N3 C106 C107 C108 176.6(4) . . . . ?
N3 C106 C109 C111 -177.2(4) . . . . ?
N4 C29 C30 C31 -26.2(9) . . . . ?
N4 C29 C30 C37 160.8(6) . . . . ?
N4 C104 C105 C103 178.7(5) . . . . ?
N5 C57 C58 C59 163.4(4) . . . . ?
N5 C57 C58 C65 -12.9(6) . . . . ?
N5 C85 C86 C88 177.1(4) . . . . ?
N5 C85 C87 C89 -176.9(4) . . . . ?
N6 C1 C2 C3 -161.5(5) . . . . ?
N6 C1 C2 C10 20.1(8) . . . . ?
N6 C98 C99 C97 -175.9(4) . . . . ?
C1 N6 C98 C96 -155.6(5) . . . . ?
C1 N6 C98 C99 24.9(8) . . . . ?
C1 C2 C3 C4 178.9(6) . . . . ?
C1 C2 C10 C11 179.2(5) . . . . ?
C2 C3 C4 C9 5.4(11) . . . . ?
C2 C3 C4 C7 177.8(7) . . . . ?
C2 C10 C11 C9 -1.9(9) . . . . ?
C2 C10 C11 C12 -178.6(5) . . . . ?
C3 C2 C10 C11 0.9(9) . . . . ?
C3 C4 C9 C11 -6.8(13) . . . . ?
C3 C4 C7 C8 176.1(7) . . . . ?
C3 C4 C7 C6 -51.0(10) . . . . ?
C3 C4 C7 C5 61.3(10) . . . . ?
C4 C9 C11 C10 5.2(12) . . . . ?
C4 C9 C11 C12 -178.1(8) . . . . ?
C9 C4 C7 C8 -12.2(11) . . . . ?
C9 C4 C7 C6 120.6(10) . . . . ?
C9 C4 C7 C5 -127.0(9) . . . . ?
C9 C11 C12 C13 146.5(7) . . . . ?
C9 C11 C12 C14 -35.4(9) . . . . ?
C10 C2 C3 C4 -2.7(10) . . . . ?
C10 C11 C12 C13 -36.9(8) . . . . ?
C10 C11 C12 C14 141.2(6) . . . . ?
C11 C12 C13 C15 178.3(5) . . . . ?
C11 C12 C14 C16 -178.6(5) . . . . ?
C12 C13 C15 C17 1.1(8) . . . . ?
C12 C14 C16 C17 -0.6(9) . . . . ?
C13 C12 C14 C16 -0.4(9) . . . . ?
C13 C15 C17 C16 -2.0(8) . . . . ?
C13 C15 C17 C18 178.9(5) . . . . ?
C14 C12 C13 C15 0.1(8) . . . . ?
C14 C16 C17 C15 1.8(8) . . . . ?
C14 C16 C17 C18 -179.1(5) . . . . ?
C15 C17 C18 C19 -31.1(7) . . . . ?
C15 C17 C18 C20 152.9(5) . . . . ?
C16 C17 C18 C19 149.8(5) . . . . ?
C16 C17 C18 C20 -26.2(7) . . . . ?
C17 C18 C19 C21 -172.0(4) . . . . ?
C17 C18 C20 C22 171.4(5) . . . . ?
C18 C19 C21 C23 -1.7(7) . . . . ?
C18 C19 C21 C24 175.9(5) . . . . ?
C18 C20 C22 C23 2.6(8) . . . . ?
C18 C20 C22 C25 -175.9(6) . . . . ?
C19 C18 C20 C22 -4.6(8) . . . . ?
C19 C21 C23 C22 -0.2(8) . . . . ?
C19 C21 C24 O3 -139.2(5) . . . . ?
C19 C21 C24 N2 38.6(7) . . . . ?
C20 C18 C19 C21 4.0(7) . . . . ?
C20 C22 C23 C21 -0.1(8) . . . . ?
C20 C22 C25 C26 -8.6(14) . . . . ?
C20 C22 C25 C27 103.5(11) . . . . ?
C20 C22 C25 C28 -132.7(11) . . . . ?
C23 C21 C24 O3 38.4(7) . . . . ?
C23 C21 C24 N2 -143.8(5) . . . . ?
C23 C22 C25 C26 173.1(12) . . . . ?
C23 C22 C25 C27 -74.8(12) . . . . ?
C23 C22 C25 C28 48.9(13) . . . . ?
C24 N2 C120 C118 174.7(5) . . . . ?
C24 N2 C120 C119 -5.2(8) . . . . ?
C24 C21 C23 C22 -177.9(5) . . . . ?
C25 C22 C23 C21 178.3(6) . . . . ?
C29 N4 C104 C102 22.8(8) . . . . ?
C29 N4 C104 C105 -158.8(5) . . . . ?
C29 C30 C31 C32 -178.2(6) . . . . ?
C29 C30 C37 C39 179.0(6) . . . . ?
C30 C31 C32 C33 -175.2(6) . . . . ?
C30 C31 C32 C38 4.0(9) . . . . ?
C30 C37 C39 C38 -4.5(10) . . . . ?
C30 C37 C39 C40 176.7(6) . . . . ?
C31 C30 C37 C39 5.5(10) . . . . ?
C31 C32 C33 C34 73.3(7) . . . . ?
C31 C32 C33 C35 -46.6(7) . . . . ?
C31 C32 C33 C36 -167.8(6) . . . . ?
C31 C32 C38 C39 -2.9(9) . . . . ?
C32 C38 C39 C37 3.2(10) . . . . ?
C32 C38 C39 C40 -178.0(6) . . . . ?
C33 C32 C38 C39 176.3(6) . . . . ?
C37 C30 C31 C32 -5.4(9) . . . . ?
C37 C39 C40 C41 -42.5(11) . . . . ?
C37 C39 C40 C42 145.8(8) . . . . ?
C38 C32 C33 C34 -105.9(6) . . . . ?
C38 C32 C33 C35 134.2(6) . . . . ?
C38 C32 C33 C36 13.1(9) . . . . ?
C38 C39 C40 C41 138.8(8) . . . . ?
C38 C39 C40 C42 -33.0(12) . . . . ?
C39 C40 C41 C43 -179.6(10) . . . . ?
C39 C40 C42 C44 -176.2(9) . . . . ?
C40 C41 C43 C45 -1.7(18) . . . . ?
C40 C42 C44 C45 -7.1(16) . . . . ?
C41 C40 C42 C44 11.5(15) . . . . ?
C41 C43 C45 C44 6.2(15) . . . . ?
C41 C43 C45 C46 -178.2(10) . . . . ?
C42 C40 C41 C43 -7.3(15) . . . . ?
C42 C44 C45 C43 -2.1(13) . . . . ?
C42 C44 C45 C46 -177.7(8) . . . . ?
C43 C45 C46 C47 31.4(12) . . . . ?
C43 C45 C46 C48 -146.9(8) . . . . ?
C44 C45 C46 C47 -153.5(8) . . . . ?
C44 C45 C46 C48 28.2(12) . . . . ?
C45 C46 C47 C49 -179.9(7) . . . . ?
C45 C46 C48 C52 177.4(7) . . . . ?
C46 C47 C49 C50 179.3(7) . . . . ?
C46 C47 C49 C51 2.9(11) . . . . ?
C46 C48 C52 C51 2.0(10) . . . . ?
C46 C48 C52 C53 -178.3(6) . . . . ?
C47 C46 C48 C52 -1.0(11) . . . . ?
C47 C49 C50 O1 170.2(9) . . . . ?
C47 C49 C50 N1 -15.7(11) . . . . ?
C47 C49 C51 C52 -1.9(11) . . . . ?
C48 C46 C47 C49 -1.5(11) . . . . ?
C48 C52 C53 C54 -160.6(8) . . . . ?
C48 C52 C53 C55 78.2(9) . . . . ?
C48 C52 C53 C56 -40.1(10) . . . . ?
C49 C50 N1 C126 178.1(6) . . . . ?
C49 C51 C52 C48 -0.5(11) . . . . ?
C49 C51 C52 C53 179.8(7) . . . . ?
C50 C49 C51 C52 -178.3(7) . . . . ?
C51 C49 C50 O1 -13.5(12) . . . . ?
C51 C49 C50 N1 160.6(7) . . . . ?
C51 C52 C53 C54 19.0(10) . . . . ?
C51 C52 C53 C55 -102.2(9) . . . . ?
C51 C52 C53 C56 139.5(8) . . . . ?
C57 N5 C85 C86 11.0(7) . . . . ?
C57 N5 C85 C87 -173.1(4) . . . . ?
C57 C58 C59 C60 -174.6(5) . . . . ?
C57 C58 C65 C67 176.7(4) . . . . ?
C58 C59 C60 C61 174.4(5) . . . . ?
C58 C59 C60 C66 -4.4(8) . . . . ?
C58 C65 C67 C66 0.1(7) . . . . ?
C58 C65 C67 C68 -179.1(4) . . . . ?
C59 C58 C65 C67 0.4(7) . . . . ?
C59 C60 C61 C62 -107.3(7) . . . . ?
C59 C60 C61 C63 7.7(8) . . . . ?
C59 C60 C61 C64 129.5(6) . . . . ?
C59 C60 C66 C67 5.0(8) . . . . ?
C60 C66 C67 C65 -2.9(8) . . . . ?
C60 C66 C67 C68 176.2(5) . . . . ?
C61 C60 C66 C67 -173.8(5) . . . . ?
C65 C58 C59 C60 1.8(7) . . . . ?
C65 C67 C68 C69 41.8(7) . . . . ?
C65 C67 C68 C70 -136.2(6) . . . . ?
C66 C60 C61 C62 71.5(7) . . . . ?
C66 C60 C61 C63 -173.5(6) . . . . ?
C66 C60 C61 C64 -51.7(8) . . . . ?
C66 C67 C68 C69 -137.4(6) . . . . ?
C66 C67 C68 C70 44.6(8) . . . . ?
C67 C68 C69 C71 -174.4(5) . . . . ?
C67 C68 C70 C72 173.6(5) . . . . ?
C68 C69 C71 C73 -0.7(8) . . . . ?
C68 C70 C72 C73 2.4(9) . . . . ?
C69 C68 C70 C72 -4.4(8) . . . . ?
C69 C71 C73 C72 -1.4(8) . . . . ?
C69 C71 C73 C74 176.7(5) . . . . ?
C70 C68 C69 C71 3.7(8) . . . . ?
C70 C72 C73 C71 0.6(8) . . . . ?
C70 C72 C73 C74 -177.5(5) . . . . ?
C71 C73 C74 C75 -35.1(7) . . . . ?
C71 C73 C74 C76 145.2(5) . . . . ?
C72 C73 C74 C75 142.9(5) . . . . ?
C72 C73 C74 C76 -36.8(7) . . . . ?
C73 C74 C75 C77 -178.2(4) . . . . ?
C73 C74 C76 C80 177.3(5) . . . . ?
C74 C75 C77 C78 -179.3(4) . . . . ?
C74 C75 C77 C79 -0.1(7) . . . . ?
C74 C76 C80 C79 1.7(8) . . . . ?
C74 C76 C80 C81 -178.6(5) . . . . ?
C75 C74 C76 C80 -2.4(8) . . . . ?
C75 C77 C78 O2 17.1(7) . . . . ?
C75 C77 C78 N3 -164.2(4) . . . . ?
C75 C77 C79 C80 -0.7(7) . . . . ?
C76 C74 C75 C77 1.5(7) . . . . ?
C76 C80 C81 C82 -126.6(7) . . . . ?
C76 C80 C81 C83 116.7(7) . . . . ?
C76 C80 C81 C84 -4.6(10) . . . . ?
C77 C79 C80 C76 -0.1(8) . . . . ?
C77 C79 C80 C81 -179.8(5) . . . . ?
C78 N3 C106 C107 153.3(5) . . . . ?
C78 N3 C106 C109 -30.9(7) . . . . ?
C78 C77 C79 C80 178.5(5) . . . . ?
C79 C77 C78 O2 -162.1(5) . . . . ?
C79 C77 C78 N3 16.6(7) . . . . ?
C79 C80 C81 C82 53.0(8) . . . . ?
C79 C80 C81 C83 -63.7(8) . . . . ?
C79 C80 C81 C84 175.0(7) . . . . ?
C85 N5 C57 O6 10.8(7) . . . . ?
C85 N5 C57 C58 -165.7(4) . . . . ?
C85 C86 C88 C90 0.7(6) . . . . ?
C85 C87 C89 C90 -1.8(6) . . . . ?
C85 C87 C89 C92 -179.8(4) . . . . ?
C86 C85 C87 C89 -0.7(6) . . . . ?
C86 C88 C90 C89 -3.2(6) . . . . ?
C86 C88 C90 C91 175.9(4) . . . . ?
C87 C85 C86 C88 1.3(6) . . . . ?
C87 C89 C90 C88 3.7(6) . . . . ?
C87 C89 C90 C91 -175.4(4) . . . . ?
C87 C89 C92 C93 -6.1(6) . . . . ?
C87 C89 C92 C94 -128.2(4) . . . . ?
C87 C89 C92 C100 120.6(4) . . . . ?
C88 C90 C91 C95 122.4(4) . . . . ?
C88 C90 C91 C101 -124.8(4) . . . . ?
C89 C90 C91 C95 -58.5(4) . . . . ?
C89 C90 C91 C101 54.3(5) . . . . ?
C89 C92 C93 O7 162.0(6) . . . . ?
C89 C92 C93 O8 -41.7(6) . . . . ?
C89 C92 C94 C95 -56.8(5) . . . . ?
C89 C92 C94 C96 121.7(5) . . . . ?
C89 C92 C100 C101 56.2(5) . . . . ?
C89 C92 C100 C102 -120.7(5) . . . . ?
C90 C89 C92 C93 175.7(3) . . . . ?
C90 C89 C92 C94 53.7(4) . . . . ?
C90 C89 C92 C100 -57.6(4) . . . . ?
C90 C91 C95 C94 55.6(5) . . . . ?
C90 C91 C95 C97 -123.9(5) . . . . ?
C90 C91 C101 C100 -56.1(5) . . . . ?
C90 C91 C101 C103 124.1(6) . . . . ?
C91 C95 C97 C99 178.3(4) . . . . ?
C91 C101 C103 C105 -178.9(5) . . . . ?
C92 C89 C90 C88 -177.9(4) . . . . ?
C92 C89 C90 C91 2.9(5) . . . . ?
C92 C94 C95 C91 1.9(6) . . . . ?
C92 C94 C95 C97 -178.6(4) . . . . ?
C92 C94 C96 C98 -179.1(4) . . . . ?
C92 C100 C101 C91 0.1(7) . . . . ?
C92 C100 C101 C103 180.0(5) . . . . ?
C92 C100 C102 C104 178.3(5) . . . . ?
C93 C92 C94 C95 178.3(4) . . . . ?
C93 C92 C94 C96 -3.2(7) . . . . ?
C93 C92 C100 C101 -177.0(5) . . . . ?
C93 C92 C100 C102 6.2(8) . . . . ?
C94 C92 C93 O7 -79.9(7) . . . . ?
C94 C92 C93 O8 76.5(6) . . . . ?
C94 C92 C100 C101 -53.1(5) . . . . ?
C94 C92 C100 C102 130.0(5) . . . . ?
C94 C95 C97 C99 -1.2(7) . . . . ?
C94 C96 C98 N6 177.5(4) . . . . ?
C94 C96 C98 C99 -2.9(7) . . . . ?
C95 C91 C101 C100 54.7(6) . . . . ?
C95 C91 C101 C103 -125.1(6) . . . . ?
C95 C94 C96 C98 -0.6(7) . . . . ?
C95 C97 C99 C98 -2.5(7) . . . . ?
C96 C94 C95 C91 -176.8(4) . . . . ?
C96 C94 C95 C97 2.7(7) . . . . ?
C96 C98 C99 C97 4.6(7) . . . . ?
C98 N6 C1 O5 -0.2(8) . . . . ?
C98 N6 C1 C2 177.3(5) . . . . ?
C100 C92 C93 O7 41.6(8) . . . . ?
C100 C92 C93 O8 -162.0(5) . . . . ?
C100 C92 C94 C95 52.0(5) . . . . ?
C100 C92 C94 C96 -129.5(5) . . . . ?
C100 C101 C103 C105 1.3(8) . . . . ?
C100 C102 C104 N4 179.5(5) . . . . ?
C100 C102 C104 C105 1.2(8) . . . . ?
C101 C91 C95 C94 -55.7(6) . . . . ?
C101 C91 C95 C97 124.8(5) . . . . ?
C101 C100 C102 C104 1.6(8) . . . . ?
C101 C103 C105 C104 1.5(9) . . . . ?
C102 C100 C101 C91 177.3(5) . . . . ?
C102 C100 C101 C103 -2.9(8) . . . . ?
C102 C104 C105 C103 -2.9(8) . . . . ?
C104 N4 C29 O4 -2.7(10) . . . . ?
C104 N4 C29 C30 178.1(5) . . . . ?
C106 N3 C78 O2 7.8(8) . . . . ?
C106 N3 C78 C77 -170.9(4) . . . . ?
C106 C107 C108 C110 -0.9(7) . . . . ?
C106 C109 C111 C110 2.6(7) . . . . ?
C106 C109 C111 C113 178.7(4) . . . . ?
C107 C106 C109 C111 -1.6(7) . . . . ?
C107 C108 C110 C111 2.0(7) . . . . ?
C107 C108 C110 C112 -175.6(4) . . . . ?
C108 C110 C111 C109 -2.9(7) . . . . ?
C108 C110 C111 C113 -179.4(5) . . . . ?
C108 C110 C112 C115 -125.7(5) . . . . ?
C108 C110 C112 C121 120.9(5) . . . . ?
C109 C106 C107 C108 0.7(7) . . . . ?
C109 C111 C113 C114 4.2(7) . . . . ?
C109 C111 C113 C116 130.6(5) . . . . ?
C109 C111 C113 C122 -119.4(5) . . . . ?
C110 C111 C113 C114 -179.5(5) . . . . ?
C110 C111 C113 C116 -53.1(5) . . . . ?
C110 C111 C113 C122 56.8(5) . . . . ?
C110 C112 C115 C116 -57.0(5) . . . . ?
C110 C112 C115 C117 123.2(5) . . . . ?
C110 C112 C121 C122 57.2(6) . . . . ?
C110 C112 C121 C123 -120.5(6) . . . . ?
C111 C110 C112 C115 56.5(5) . . . . ?
C111 C110 C112 C121 -56.9(5) . . . . ?
C111 C113 C114 O9 -169.3(6) . . . . ?
C111 C113 C114 O10 44.0(8) . . . . ?
C111 C113 C116 C115 53.1(5) . . . . ?
C111 C113 C116 C118 -126.2(5) . . . . ?
C111 C113 C122 C121 -56.5(6) . . . . ?
C111 C113 C122 C124 121.6(6) . . . . ?
C112 C110 C111 C109 174.9(4) . . . . ?
C112 C110 C111 C113 -1.5(6) . . . . ?
C112 C115 C116 C113 1.1(6) . . . . ?
C112 C115 C116 C118 -179.5(4) . . . . ?
C112 C115 C117 C119 178.5(5) . . . . ?
C112 C121 C122 C113 0.9(7) . . . . ?
C112 C121 C122 C124 -177.4(5) . . . . ?
C112 C121 C123 C125 176.8(6) . . . . ?
C113 C116 C118 C120 179.8(5) . . . . ?
C113 C122 C124 C126 -179.4(5) . . . . ?
C114 C113 C116 C115 -178.6(4) . . . . ?
C114 C113 C116 C118 2.1(7) . . . . ?
C114 C113 C122 C121 177.8(5) . . . . ?
C114 C113 C122 C124 -4.1(8) . . . . ?
C115 C112 C121 C122 -55.1(6) . . . . ?
C115 C112 C121 C123 127.2(6) . . . . ?
C115 C116 C118 C120 0.6(7) . . . . ?
C115 C117 C119 C120 1.5(8) . . . . ?
C116 C113 C114 O9 68.4(7) . . . . ?
C116 C113 C114 O10 -78.3(8) . . . . ?
C116 C113 C122 C121 53.3(6) . . . . ?
C116 C113 C122 C124 -128.6(6) . . . . ?
C116 C115 C117 C119 -1.3(8) . . . . ?
C116 C118 C120 N2 179.7(5) . . . . ?
C116 C118 C120 C119 -0.3(8) . . . . ?
C117 C115 C116 C113 -179.1(4) . . . . ?
C117 C115 C116 C118 0.3(7) . . . . ?
C117 C119 C120 N2 179.2(5) . . . . ?
C117 C119 C120 C118 -0.7(7) . . . . ?
C120 N2 C24 O3 -0.7(8) . . . . ?
C120 N2 C24 C21 -178.5(5) . . . . ?
C121 C112 C115 C116 54.8(5) . . . . ?
C121 C112 C115 C117 -125.0(5) . . . . ?
C121 C122 C124 C126 -1.4(9) . . . . ?
C121 C123 C125 C126 2.0(9) . . . . ?
C122 C113 C114 O9 -51.9(8) . . . . ?
C122 C113 C114 O10 161.4(7) . . . . ?
C122 C113 C116 C115 -54.0(5) . . . . ?
C122 C113 C116 C118 126.7(5) . . . . ?
C122 C121 C123 C125 -0.7(8) . . . . ?
C122 C124 C126 C125 2.7(8) . . . . ?
C122 C124 C126 N1 -178.6(5) . . . . ?
C123 C121 C122 C113 178.7(5) . . . . ?
C123 C121 C122 C124 0.5(9) . . . . ?
C123 C125 C126 C124 -2.9(9) . . . . ?
C123 C125 C126 N1 178.5(5) . . . . ?
C124 C126 N1 C50 -161.8(6) . . . . ?
C125 C126 N1 C50 16.9(10) . . . . ?
O1 C50 N1 C126 -7.7(12) . . . . ?
C7 C4 C9 C11 -178.6(8) . . . . ?

loop_
_smtbx_masks_void_nr
_smtbx_masks_void_average_x
_smtbx_masks_void_average_y
_smtbx_masks_void_average_z
_smtbx_masks_void_volume
_smtbx_masks_void_count_electrons
_smtbx_masks_void_content
1 -0.873 -0.397 -0.784 11572.2 3473.8 '72 C4H8O2'
